data_7707976
loop_
_publ_author_name
'Delaney, Andie R.'
'Yu, Li-Juan'
'Coote, Michelle L.'
'Colebatch, Annie L.'

_publ_section_title
;
 Synthesis of an expanded pincer ligand and its bimetallic coinage metal
 complexes.
;
_journal_issue 34
_journal_name_full 'Dalton transactions (Cambridge, England : 2003)'
_journal_page_first 11909
_journal_page_last 11917
_journal_paper_doi 10.1039/d1dt01741a
_journal_volume 50
_journal_year 2021
_chemical_formula_moiety 'C48 H80 Ag2 N4 O4 P4, 2(C32 H12 B F24)'
_chemical_formula_sum 'C112 H104 Ag2 B2 F48 N4 O4 P4'
_chemical_formula_weight 2843.23
_chemical_name_systematic tBuPONNOP2Ag2BArF42
_space_group_crystal_system triclinic
_space_group_IT_number 2
_space_group_name_Hall '-P 1'
_space_group_name_H-M_alt 'P -1'
_atom_sites_solution_hydrogens geom
_atom_sites_solution_primary dual
_audit_creation_date 2021-05-05
_audit_creation_method
;
Olex2 1.3
(compiled 2020.11.12 svn.r5f609507 for OlexSys, GUI svn.r6272)
;
_audit_update_record
;
2021-07-27 deposited with the CCDC.	2021-08-05 downloaded from the CCDC.
;
_cell_angle_alpha 74.616(6)
_cell_angle_beta 70.234(6)
_cell_angle_gamma 66.202(6)
_cell_formula_units_Z 2
_cell_length_a 16.8129(10)
_cell_length_b 20.1783(13)
_cell_length_c 21.3753(14)
_cell_measurement_reflns_used 9660
_cell_measurement_temperature 150.01(10)
_cell_measurement_theta_max 70.1760
_cell_measurement_theta_min 4.4470
_cell_volume 6173.9(8)
_computing_cell_refinement 'CrysAlisPro 1.171.40.79a (Rigaku OD, 2020)'
_computing_data_collection 'CrysAlisPro 1.171.40.79a (Rigaku OD, 2020)'
_computing_data_reduction 'CrysAlisPro 1.171.40.79a (Rigaku OD, 2020)'
_computing_molecular_graphics 'Olex2 1.3 (Dolomanov et al., 2009)'
_computing_publication_material 'Olex2 1.3 (Dolomanov et al., 2009)'
_computing_structure_refinement 'SHELXL 2018/3 (Sheldrick, 2015)'
_computing_structure_solution 'SHELXT  (Sheldrick, 2015)'
_diffrn_ambient_environment N~2~
_diffrn_ambient_temperature 150.01(10)
_diffrn_detector 'CCD plate'
_diffrn_detector_area_resol_mean 8.1297
_diffrn_detector_type EosS2
_diffrn_measured_fraction_theta_full 0.985
_diffrn_measured_fraction_theta_max 0.949
_diffrn_measurement_details
;
List of Runs (angles in degrees, time in seconds):

  # Type    Start    End  Width  t~exp~   \w     \q     \k     \f   Frames
#--------------------------------------------------------------------------
  1  \w    -85.00  -9.00   1.00    4.57    --  -35.53 125.00  30.00   76
  2  \w    -65.00  36.00   1.00    4.57    --  -35.53  19.00  60.00  101
  3  \w    -96.00  -6.00   1.00    4.57    --  -35.53 -19.00-150.00   90
  4  \w    -83.00 -30.00   1.00    4.57    --  -35.53 125.00-180.00   53
  5  \w     22.00  68.00   1.00    4.57    --   35.53 -99.00   0.00   46
  6  \w     19.00 100.00   1.00    4.57    --   35.53  57.00-180.00   81
  7  \w     41.00 117.00   1.00   18.28    --  105.15 -45.00  90.00   76
  8  \w     52.00 109.00   1.00   18.28    --  105.15-111.00-120.00   57
  9  \w    103.00 173.00   1.00   18.28    --  105.15  77.00 150.00   70
 10  \w     39.00 119.00   1.00   18.28    --  105.15 -45.00   0.00   80
 11  \w    108.00 145.00   1.00   18.28    --  105.15  77.00 -60.00   37
 12  \w     50.00 106.00   1.00   18.28    --  105.15 -95.00 -90.00   56
 13  \w    141.00 170.00   1.00   18.28    --  105.15  77.00   0.00   29
 14  \w     37.00 109.00   1.00   18.28    --  105.15-111.00 150.00   72
 15  \w     36.00 106.00   1.00   18.28    --  105.15 -95.00   0.00   70
 16  \w     37.00 123.00   1.00   18.28    --  105.15 -45.00-150.00   86
 17  \w     46.00 164.00   1.00   18.28    --  105.15   0.00 -60.00  118
;
_diffrn_measurement_device 'four-circle diffractometer'
_diffrn_measurement_device_type 'SuperNova, Dual, Cu at home/near, EosS2'
_diffrn_measurement_method '\w scans'
_diffrn_orient_matrix_type 'CrysAlisPro convention (1999,Acta A55,543-557)'
_diffrn_orient_matrix_UB_11 0.0879557000
_diffrn_orient_matrix_UB_12 -0.0532274000
_diffrn_orient_matrix_UB_13 0.0180432000
_diffrn_orient_matrix_UB_21 -0.0351792000
_diffrn_orient_matrix_UB_22 0.0255950000
_diffrn_orient_matrix_UB_23 0.0692291000
_diffrn_orient_matrix_UB_31 -0.0423599000
_diffrn_orient_matrix_UB_32 -0.0602807000
_diffrn_orient_matrix_UB_33 0.0296857000
_diffrn_radiation_monochromator mirror
_diffrn_radiation_probe x-ray
_diffrn_radiation_type 'Cu K\a'
_diffrn_radiation_wavelength 1.54184
_diffrn_reflns_av_R_equivalents 0.0264
_diffrn_reflns_av_unetI/netI 0.0545
_diffrn_reflns_Laue_measured_fraction_full 0.985
_diffrn_reflns_Laue_measured_fraction_max 0.949
_diffrn_reflns_limit_h_max 19
_diffrn_reflns_limit_h_min -20
_diffrn_reflns_limit_k_max 18
_diffrn_reflns_limit_k_min -24
_diffrn_reflns_limit_l_max 26
_diffrn_reflns_limit_l_min -24
_diffrn_reflns_number 34050
_diffrn_reflns_point_group_measured_fraction_full 0.985
_diffrn_reflns_point_group_measured_fraction_max 0.949
_diffrn_reflns_theta_full 67.684
_diffrn_reflns_theta_max 71.446
_diffrn_reflns_theta_min 3.523
_diffrn_source 'micro-focus sealed X-ray tube'
_diffrn_source_type 'SuperNova (Cu) X-ray Source'
_exptl_absorpt_coefficient_mu 4.145
_exptl_absorpt_correction_T_max 1.000
_exptl_absorpt_correction_T_min 0.561
_exptl_absorpt_correction_type gaussian
_exptl_absorpt_process_details
;
CrysAlisPro 1.171.40.79a (Rigaku Oxford Diffraction, 2020)
Numerical absorption correction based on gaussian integration over
			a multifaceted crystal model
Empirical absorption correction using spherical harmonics,
 implemented in SCALE3 ABSPACK scaling algorithm.
;
_exptl_crystal_colour 'light colourless'
_exptl_crystal_density_diffrn 1.529
_exptl_crystal_description block
_exptl_crystal_F_000 2864
_exptl_crystal_recrystallization_method 'Re-crystallisation from solvent: Acetonitrile'
_exptl_crystal_size_max 0.162
_exptl_crystal_size_mid 0.138
_exptl_crystal_size_min 0.074
_refine_diff_density_max 0.932
_refine_diff_density_min -1.371
_refine_diff_density_rms 0.074
_refine_ls_extinction_method none
_refine_ls_goodness_of_fit_ref 1.052
_refine_ls_hydrogen_treatment constr
_refine_ls_matrix_type full
_refine_ls_number_parameters 1889
_refine_ls_number_reflns 22812
_refine_ls_number_restraints 943
_refine_ls_restrained_S_all 1.126
_refine_ls_R_factor_all 0.0775
_refine_ls_R_factor_gt 0.0481
_refine_ls_shift/su_max 0.002
_refine_ls_shift/su_mean 0.000
_refine_ls_structure_factor_coef Fsqd
_refine_ls_weighting_details 'w=1/[\s^2^(Fo^2^)+(0.0585P)^2^+5.3402P] where P=(Fo^2^+2Fc^2^)/3'
_refine_ls_weighting_scheme calc
_refine_ls_wR_factor_gt 0.1164
_refine_ls_wR_factor_ref 0.1384
_reflns_Friedel_coverage 0.000
_reflns_number_gt 16564
_reflns_number_total 22812
_reflns_threshold_expression 'I > 2\s(I)'
_cod_data_source_file d1dt01741a2.cif
_cod_data_source_block Ag2tBuPONNOP2BArF42
_cod_depositor_comments 'Adding full bibliography for 7707971--7707976.cif.'
_cod_database_code 7707976
_shelx_shelxl_version_number 2018/3
_chemical_oxdiff_formula C112H104B2F48N4O4P4Ag2
_shelx_space_group_comment
;
The symmetry employed for this shelxl refinement is uniquely defined
by the following loop, which should always be used as a source of
symmetry information in preference to the above space-group names.
They are only intended as comments.
;
_reflns_odcompleteness_completeness 98.83
_reflns_odcompleteness_iscentric 1
_reflns_odcompleteness_theta 66.49
_olex2_refinement_description
;
1. Restrained distances
 F049-C64 \\sim F0-C64
 with sigma of 0.02
 C64-F04O \\sim C64-F04P
 with sigma of 0.02
 C64-F04S \\sim C64-F04T
 with sigma of 0.02
 F049-F04O \\sim F049-F04S \\sim F04O-F04S \\sim F04T-F04P \\sim F04T-F0 \\sim
F04P-F0
 with sigma of 0.04
 C64-F049 \\sim C64-F04O \\sim C64-F04S \\sim C64-F04T \\sim C64-F04P \\sim
C64-F0 \\sim C64-C61
 with sigma of 0.02
 F011-C40 \\sim F16-C40
 with sigma of 0.02
 F01Q-C40 \\sim F01R-C40
 with sigma of 0.02
 F00P-C40 \\sim F17-C40
 with sigma of 0.02
 F01Q-F00P \\sim F01Q-F011 \\sim F16-F01R \\sim F16-F17 \\sim F00P-F011
 with sigma of 0.04
 C40-F01Q \\sim C40-F16 \\sim C40-F01R \\sim C40-F17 \\sim C40-C37 \\sim
C40-F00P \\sim C40-F011
 with sigma of 0.02
 F014-C88 \\sim F18-C88
 with sigma of 0.02
 C88-F03M \\sim C88-F03N
 with sigma of 0.02
 F026-C88 \\sim F19-C88
 with sigma of 0.02
 C88-F014 \\sim C88-F026 \\sim C88-C85 \\sim C88-F03M \\sim C88-F18 \\sim
C88-F03N \\sim C88-F19
 with sigma of 0.02
 F014-F026 \\sim F014-F03M \\sim F026-F03M \\sim F18-F03N \\sim F18-F19 \\sim
F03N-F19
 with sigma of 0.04
 F9-C39 \\sim F21-C39
 with sigma of 0.02
 F8-C39 \\sim F7-C39
 with sigma of 0.02
 F00H-C39 \\sim F20-C39
 with sigma of 0.02
 F8-F00H \\sim F8-F9 \\sim F7-F21 \\sim F7-F20 \\sim F21-F20 \\sim F00H-F9
 with sigma of 0.04
 C39-C35 \\sim C39-F8 \\sim C39-F7 \\sim C39-F21 \\sim C39-F20 \\sim C39-F00H
\\sim C39-F9
 with sigma of 0.02
 F02X-C71 \\sim F02Y-C71
 with sigma of 0.02
 F01E-C71 \\sim F01F-C71
 with sigma of 0.02
 F017-C71 \\sim F22-C71
 with sigma of 0.02
 C71-F017 \\sim C71-C67 \\sim C71-F01E \\sim C71-F02X \\sim C71-F22 \\sim
C71-F01F \\sim C71-F02Y
 with sigma of 0.02
 F017-F01E \\sim F017-F02X \\sim F01E-F02X \\sim F22-F01F \\sim F22-F02Y \\sim
F01F-F02Y
 with sigma of 0.04
 F00Z-C80 \\sim F00{-C80
 with sigma of 0.02
 F01W-C80 \\sim F01X-C80
 with sigma of 0.02
 F013-C80 \\sim F23-C80
 with sigma of 0.02
 C80-F00Z \\sim C80-F013 \\sim C80-F01X \\sim C80-F23 \\sim C80-F00{ \\sim
C80-C77 \\sim C80-F01W
 with sigma of 0.02
 F00Z-F013 \\sim F00Z-F01W \\sim F013-F01W \\sim F01X-F23 \\sim F01X-F00{ \\sim
F23-F00{
 with sigma of 0.04
 F028-C48 \\sim F12-C48
 with sigma of 0.02
 F033-C48 \\sim F11-C48
 with sigma of 0.02
 F025-C48 \\sim F10-C48
 with sigma of 0.02
 F028-F033 \\sim F028-F025 \\sim F033-F025 \\sim F10-F11 \\sim F10-F12 \\sim
F11-F12
 with sigma of 0.04
 C48-F028 \\sim C48-C45 \\sim C48-F033 \\sim C48-F025 \\sim C48-F10 \\sim
C48-F11 \\sim C48-F12
 with sigma of 0.02
 F02H-C72 \\sim F02I-C72
 with sigma of 0.02
 F04U-C72 \\sim F04V-C72
 with sigma of 0.02
 F045-C72 \\sim F13-C72
 with sigma of 0.02
 F02H-F045 \\sim F02H-F04U \\sim F045-F04U \\sim F13-F04V \\sim F13-F02I \\sim
F04V-F02I
 with sigma of 0.04
 C72-C69 \\sim C72-F02H \\sim C72-F045 \\sim C72-F04U \\sim C72-F13 \\sim
C72-F04V \\sim C72-F02I
 with sigma of 0.02
 F02N-C79 \\sim F02O-C79
 with sigma of 0.02
 F019-C79 \\sim F14-C79
 with sigma of 0.02
 F03G-C79 \\sim F03H-C79
 with sigma of 0.02
 F019-F03G \\sim F019-F02N \\sim F03G-F02N \\sim F02O-F14 \\sim F02O-F03H \\sim
F14-F03H
 with sigma of 0.04
 C79-F019 \\sim C79-F03G \\sim C79-F02N \\sim C79-C75 \\sim C79-F02O \\sim
C79-F14 \\sim C79-F03H
 with sigma of 0.02
 F04Q-C47 \\sim F04R-C47
 with sigma of 0.02
 F030-C47 \\sim F15-C47
 with sigma of 0.02
 F04I-C47 \\sim F04J-C47
 with sigma of 0.02
 C47-C43 \\sim C47-F030 \\sim C47-F04I \\sim C47-F04Q \\sim C47-F04J \\sim
C47-F15 \\sim C47-F04R
 with sigma of 0.02
 F030-F04I \\sim F030-F04Q \\sim F04I-F04Q \\sim F04J-F15 \\sim F04J-F04R \\sim
F15-F04R
 with sigma of 0.04
2. Uiso/Uaniso restraints and constraints
Uanis(F04O) \\sim Ueq, Uanis(F04S) \\sim Ueq, Uanis(F049) \\sim Ueq: with sigma
of 0.1 and sigma for terminal atoms of 0.2
3. Rigid body (RIGU) restrains
 F04T, F23, F02O, F04P, F12, F0, F15, F16, F10, F01R, F04V, F17, F03H, F18,
 F01X, F03N, F00{, F19, F11, F7, F13, F21, F02I, F20, F14, F22, F04J, F01F,
 F04R, F02Y, C88, C85, C79, C75, C80, C77, C64, C61, C71, C67, C72, C69, C39,
 C35, C47, C43, C48, C45, C40, C37
 with sigma for 1-2 distances of 0.004 and sigma for 1-3 distances of 0.004
 F00H, F02H, F049, F00P, F033, F9, F04S, F00Z, F02X, F011, F03M, F013, F04O,
 F014, F028, F017, F02N, F8, F030, F019, F03G, F01E, F045, F01Q, F04I, F01W,
 F04Q, F025, F04U, F026, C71, C67, C72, C69, C88, C85, C80, C77, C79, C75, C64,
 C61, C47, C43, C48, C45, C40, C37, C39, C35
 with sigma for 1-2 distances of 0.004 and sigma for 1-3 distances of 0.004
 F04O, F049, F04S, C64, C61
 with sigma for 1-2 distances of 0.002 and sigma for 1-3 distances of 0.002
4. Others
 Sof(F04T)=Sof(F04P)=Sof(F0)=1-FVAR(1)
 Sof(F049)=Sof(F04O)=Sof(F04S)=FVAR(1)
 Sof(F16)=Sof(F01R)=Sof(F17)=1-FVAR(2)
 Sof(F00P)=Sof(F011)=Sof(F01Q)=FVAR(2)
 Sof(F18)=Sof(F03N)=Sof(F19)=1-FVAR(3)
 Sof(F014)=Sof(F026)=Sof(F03M)=FVAR(3)
 Sof(F7)=Sof(F21)=Sof(F20)=1-FVAR(4)
 Sof(F00H)=Sof(F9)=Sof(F8)=FVAR(4)
 Sof(F22)=Sof(F01F)=Sof(F02Y)=1-FVAR(5)
 Sof(F017)=Sof(F01E)=Sof(F02X)=FVAR(5)
 Sof(F01X)=Sof(F23)=Sof(F00{)=1-FVAR(6)
 Sof(F00Z)=Sof(F013)=Sof(F01W)=FVAR(6)
 Sof(F10)=Sof(F11)=Sof(F12)=1-FVAR(7)
 Sof(F025)=Sof(F028)=Sof(F033)=FVAR(7)
 Sof(F13)=Sof(F04V)=Sof(F02I)=1-FVAR(8)
 Sof(F02H)=Sof(F045)=Sof(F04U)=FVAR(8)
 Sof(F02O)=Sof(F14)=Sof(F03H)=1-FVAR(9)
 Sof(F019)=Sof(F02N)=Sof(F03G)=FVAR(9)
 Sof(F04J)=Sof(F15)=Sof(F04R)=1-FVAR(10)
 Sof(F030)=Sof(F04I)=Sof(F04Q)=FVAR(10)
5.a Aromatic/amide H refined with riding coordinates:
 C82(H016), C26(H01D), C24(H01H), C5(H01N), C3(H01S), C28(H01U), C78(H01V),
 C3B(H01Z), C54(H020), C6(H021), C58(H023), C66(H024), C5B(H027), C4(H02A),
 C46(H02E), C84(H02F), C34(H02G), C44(H02I), C4B(H02J), C6B(H02K), C50(H02L),
 C86(H02M), C60(H02O), C68(H02Q), C36(H02V), C70(H031), C76(H034), C62(H036),
 C74(H037), C42(H039), C38(H03V), C52(H03W)
5.b Idealised Me refined as rotating group:
 C13(H02B,H02C,H02D), C15(H03A,H03B,H03C), C18(H03D,H03E,H03F), C17(H03G,H03H,
 H03I), C14B(H03J,H03K,H03L), C14(H03M,H03N,H03O), C20(H03P,H03Q,H03R),
 C16(H03S,H03T,H03U), C23(H04A,H04B,H04C), C22(H04D,H04E,H04F), C15B(H04G,H04H,
 H04I), C18B(H04J,H04K,H04L), C22B(H04M,H04N,H04O), C16B(H04P,H04Q,H04R),
 C23B(H04S,H04T,H04U), C1(H04V,H04W,H04X), C19(H04Y,H,HA), C19B(H04Z,HB,HC),
 C17B(H04,HD,HE), C13B(H1,HF,HG), C24B(H2,HH,HI), C21(H3,HJ,HK), C20B(H4,HL,HM),
  C21B(H5,HN,HO)
;
_ins_header
;
TITL AD219_scale_2 in P-1 
REM P-1 (#2 in standard setting)
CELL 1.54184  16.812896  20.178277  21.375307  74.6161  70.2336  66.2021
ZERR    2.00   0.001039   0.001348   0.001439   0.0058   0.0059   0.0061
LATT  1
SFAC C H B N O F P Ag
UNIT 224.00 208.00 4.00 8.00 8.00 96.00 8.00 4.00
TREF
HKLF 4
END
;
_olex2_submission_special_instructions 'No special instructions were received'
_oxdiff_exptl_absorpt_empirical_details
;
Empirical correction (ABSPACK) includes:
- Absorption correction using spherical harmonics
- Frame scaling
;
_oxdiff_exptl_absorpt_empirical_full_max 1.757
_oxdiff_exptl_absorpt_empirical_full_min 0.770

loop_
_space_group_symop_operation_xyz
'x, y, z'
'-x, -y, -z'

loop_
_atom_site_label
_atom_site_type_symbol
_atom_site_fract_x
_atom_site_fract_y
_atom_site_fract_z
_atom_site_U_iso_or_equiv
_atom_site_adp_type
_atom_site_occupancy
_atom_site_site_symmetry_order
_atom_site_calc_flag
_atom_site_refinement_flags_posn
_atom_site_refinement_flags_adp
_atom_site_refinement_flags_occupancy
_atom_site_disorder_assembly
_atom_site_disorder_group
Ag1 Ag 0.60442(2) 0.75841(2) 0.30515(2) 0.03767(8) Uani 1 1 d . . . . .
Ag2 Ag 0.91913(2) 0.73173(2) 0.18733(2) 0.03926(8) Uani 1 1 d . . . . .
P1 P 0.56971(6) 0.82705(5) 0.39348(5) 0.0341(2) Uani 1 1 d . . . . .
P2B P 0.98835(7) 0.72937(6) 0.27189(6) 0.0370(2) Uani 1 1 d . . . . .
P1B P 0.55741(7) 0.70527(6) 0.24145(6) 0.0362(2) Uani 1 1 d . . . . .
P2 P 0.95173(7) 0.72168(6) 0.06955(6) 0.0377(2) Uani 1 1 d . . . . .
F6 F 0.41894(18) 0.66223(14) 0.60534(16) 0.0553(7) Uani 1 1 d . . . . .
F4 F 0.4386(2) 0.54863(16) 0.6342(2) 0.0736(10) Uani 1 1 d . . . . .
O1 O 0.60851(18) 0.89520(15) 0.35551(15) 0.0386(6) Uani 1 1 d . . . . .
O2B O 0.95175(19) 0.67293(15) 0.33773(15) 0.0399(6) Uani 1 1 d . . . . .
F00B F 0.7289(2) 0.16166(17) -0.13329(15) 0.0644(8) Uani 1 1 d . . . . .
F00C F 0.5732(2) 0.51727(15) -0.10323(17) 0.0692(9) Uani 1 1 d . . . . .
F1 F 0.1851(2) 0.54212(17) 0.46348(18) 0.0659(8) Uani 1 1 d . . . . .
F00E F 0.6834(2) 0.42544(19) -0.07811(19) 0.0753(10) Uani 1 1 d . . . . .
O1B O 0.64191(19) 0.62929(15) 0.21970(16) 0.0404(7) Uani 1 1 d . . . . .
O2 O 0.86363(19) 0.78704(16) 0.04482(15) 0.0408(7) Uani 1 1 d . . . . .
F00H F 0.2400(9) 0.8775(13) 0.3735(13) 0.048(3) Uani 0.45(4) 1 d D . P A 1
F00I F 0.7409(3) 0.05030(18) -0.09313(17) 0.0771(10) Uani 1 1 d . . . . .
F00J F 0.6315(2) 0.4262(2) -0.15635(16) 0.0736(9) Uani 1 1 d . . . . .
N8 N 0.7802(2) 0.82342(17) 0.14841(18) 0.0359(7) Uani 1 1 d . . . . .
F2 F 0.2999(3) 0.46239(16) 0.4936(2) 0.0801(11) Uani 1 1 d . . . . .
F00M F 0.8568(2) 0.0820(2) -0.12572(17) 0.0763(10) Uani 1 1 d . . . . .
N1 N 0.6893(2) 0.85863(17) 0.25194(17) 0.0337(7) Uani 1 1 d . . . . .
F5 F 0.49444(19) 0.5898(2) 0.5326(2) 0.0830(11) Uani 1 1 d . . . . .
F00P F -0.167(3) 1.0473(8) 0.4850(18) 0.065(5) Uani 0.35(4) 1 d D . P B 1
F00Q F 0.2826(2) 0.8749(2) 0.62164(19) 0.0750(9) Uani 1 1 d . . . . .
N1B N 0.7465(2) 0.64264(17) 0.25859(18) 0.0351(7) Uani 1 1 d . . . . .
F00S F 0.2530(3) 0.8619(2) 0.7291(2) 0.0837(11) Uani 1 1 d . . . . .
F9 F 0.1787(17) 0.8545(17) 0.3128(13) 0.099(6) Uani 0.45(4) 1 d D . P A 1
F00U F 0.1902(3) 0.96473(18) 0.6747(2) 0.0894(12) Uani 1 1 d . . . . .
F3 F 0.3163(3) 0.5414(2) 0.40589(19) 0.0956(13) Uani 1 1 d . . . . .
F00W F -0.1642(2) 0.9230(2) 0.77820(19) 0.0844(11) Uani 1 1 d . . . . .
F00X F -0.1088(3) 0.8270(2) 0.84216(19) 0.0846(11) Uani 1 1 d . . . . .
N8B N 0.8546(2) 0.65540(17) 0.29399(18) 0.0342(7) Uani 1 1 d . . . . .
F00Z F 0.3180(10) 0.4331(10) 0.2517(10) 0.066(3) Uani 0.48(5) 1 d D . P C 1
F010 F -0.0897(3) 0.9240(2) 0.8422(2) 0.0996(14) Uani 1 1 d . . . . .
F011 F -0.2097(18) 0.970(2) 0.5639(10) 0.130(11) Uani 0.35(4) 1 d D . P B 1
C25 C 0.1783(3) 0.6877(2) 0.5719(2) 0.0371(9) Uani 1 1 d . . . . .
F013 F 0.381(2) 0.4743(12) 0.2956(18) 0.113(7) Uani 0.48(5) 1 d D . P C 1
F014 F 0.8897(6) 0.0702(4) 0.1379(5) 0.077(3) Uani 0.614(16) 1 d D . P D 1
C7 C 0.7981(3) 0.8383(2) 0.0831(2) 0.0347(8) Uani 1 1 d . . . . .
C82 C 0.6739(3) 0.1728(2) 0.0026(2) 0.0362(9) Uani 1 1 d . . . . .
H016 H 0.635994 0.202749 -0.024737 0.043 Uiso 1 1 calc R U . . .
F017 F 0.3962(12) 0.1166(11) 0.3425(8) 0.088(4) Uani 0.61(5) 1 d D . P E 1
F8 F 0.1429(14) 0.9665(9) 0.3314(18) 0.137(9) Uani 0.45(4) 1 d D . P A 1
F019 F 0.7882(3) 0.2787(3) 0.2015(4) 0.074(2) Uani 0.702(11) 1 d D . P F 1
C41 C 0.0089(3) 0.7060(2) 0.6299(2) 0.0386(9) Uani 1 1 d . . . . .
C4C C 0.8346(3) 0.5375(2) 0.3237(2) 0.0372(9) Uani 1 1 d . . . . .
C5A C 0.7129(2) 0.8772(2) 0.1836(2) 0.0345(9) Uani 1 1 d . . . . .
C26 C 0.1858(3) 0.6417(2) 0.5296(2) 0.0391(9) Uani 1 1 d . . . . .
H01D H 0.136254 0.650748 0.514286 0.047 Uiso 1 1 calc R U . . .
F01E F 0.2817(15) 0.2082(8) 0.3270(12) 0.119(6) Uani 0.61(5) 1 d D . P E 1
C81 C 0.6504(3) 0.1847(2) 0.0696(2) 0.0354(8) Uani 1 1 d . . . . .
C65 C 0.4837(3) 0.1981(2) 0.1374(2) 0.0375(9) Uani 1 1 d . . . . .
C24 C 0.2575(3) 0.6722(2) 0.5901(2) 0.0370(9) Uani 1 1 d . . . . .
H01H H 0.256732 0.700290 0.618581 0.044 Uiso 1 1 calc R U . . .
C4A C 0.6702(3) 0.9473(2) 0.1512(2) 0.0384(9) Uani 1 1 d . . . . .
C2 C 0.6326(3) 0.9115(2) 0.2867(2) 0.0379(9) Uani 1 1 d . . . . .
C57 C 0.5157(3) 0.3115(2) 0.0441(2) 0.0352(8) Uani 1 1 d . . . . .
C83 C 0.7520(3) 0.1175(2) -0.0241(2) 0.0364(9) Uani 1 1 d . . . . .
C27 C 0.2633(3) 0.5836(2) 0.5096(2) 0.0410(9) Uani 1 1 d . . . . .
C5 C 0.6916(3) 0.9589(2) 0.0799(3) 0.0462(11) Uani 1 1 d . . . . .
H01N H 0.662602 1.003720 0.057013 0.055 Uiso 1 1 calc R U . . .
C73 C 0.5566(3) 0.2890(2) 0.1542(2) 0.0382(9) Uani 1 1 d . . . . .
C29 C 0.3372(3) 0.6163(2) 0.5670(2) 0.0392(9) Uani 1 1 d . . . . .
F01Q F -0.1899(17) 0.962(2) 0.4629(17) 0.089(7) Uani 0.35(4) 1 d D . P B 1
C2B C 0.7102(3) 0.5992(2) 0.2517(2) 0.0363(9) Uani 1 1 d . . . . .
C3 C 0.5948(3) 0.9854(2) 0.2592(3) 0.0460(11) Uani 1 1 d . . . . .
H01S H 0.560070 1.021536 0.286529 0.055 Uiso 1 1 calc R U . . .
C5C C 0.8118(3) 0.6111(2) 0.2926(2) 0.0336(8) Uani 1 1 d . . . . .
C28 C 0.3410(3) 0.5702(2) 0.5276(2) 0.0398(9) Uani 1 1 d . . . . .
H01U H 0.393565 0.531637 0.513731 0.048 Uiso 1 1 calc R U . . .
C78 C 0.4758(3) 0.3309(2) 0.1940(2) 0.0416(9) Uani 1 1 d . . . . .
H01V H 0.421928 0.329296 0.192509 0.050 Uiso 1 1 calc R U . . .
F01W F 0.3646(18) 0.3710(15) 0.3361(11) 0.115(8) Uani 0.48(5) 1 d D . P C 1
C33 C 0.0541(3) 0.8135(2) 0.5332(2) 0.0372(9) Uani 1 1 d . . . . .
C7B C 0.9095(3) 0.6299(2) 0.3323(2) 0.0358(9) Uani 1 1 d . . . . .
C3B C 0.7354(3) 0.5233(2) 0.2738(3) 0.0433(10) Uani 1 1 d . . . . .
H01Z H 0.711832 0.494708 0.262790 0.052 Uiso 1 1 calc R U . . .
C54 C 0.1448(3) 0.8260(2) 0.6413(2) 0.0424(10) Uani 1 1 d . . . . .
H020 H 0.195261 0.815222 0.604981 0.051 Uiso 1 1 calc R U . . .
C6 C 0.7542(3) 0.9048(2) 0.0453(2) 0.0426(10) Uani 1 1 d . . . . .
H021 H 0.768102 0.910752 -0.001353 0.051 Uiso 1 1 calc R U . . .
C37 C -0.0577(3) 0.9243(2) 0.4926(2) 0.0415(10) Uani 1 1 d D . . . .
C58 C 0.5728(3) 0.3473(2) -0.0010(2) 0.0368(9) Uani 1 1 d . . . . .
H023 H 0.633084 0.329240 -0.000749 0.044 Uiso 1 1 calc R U . . .
C66 C 0.4423(3) 0.1876(2) 0.2065(2) 0.0437(10) Uani 1 1 d . . . . .
H024 H 0.455159 0.206695 0.235494 0.052 Uiso 1 1 calc R U . . .
F025 F -0.2159(4) 0.6865(4) 0.5764(4) 0.087(3) Uani 0.748(15) 1 d D . P G 1
F026 F 0.8108(8) 0.0066(6) 0.1802(5) 0.120(4) Uani 0.614(16) 1 d D . P D 1
C5B C 0.8939(3) 0.5130(2) 0.3653(2) 0.0441(10) Uani 1 1 d . . . . .
H027 H 0.907961 0.465437 0.388376 0.053 Uiso 1 1 calc R U . . .
F028 F -0.0887(5) 0.6403(6) 0.5103(3) 0.092(3) Uani 0.748(15) 1 d D . P G 1
C59 C 0.5430(3) 0.4093(2) -0.0466(2) 0.0379(9) Uani 1 1 d . . . . .
C4 C 0.6114(3) 1.0016(2) 0.1912(3) 0.0476(11) Uani 1 1 d . . . . .
H02A H 0.583630 1.048665 0.171196 0.057 Uiso 1 1 calc R U . . .
C12B C 0.9485(3) 0.8131(2) 0.3108(3) 0.0469(11) Uani 1 1 d . . . . .
C85 C 0.7894(3) 0.0820(2) 0.0811(3) 0.0450(10) Uani 1 1 d D . . . .
C49 C 0.0760(3) 0.7983(2) 0.6505(2) 0.0404(9) Uani 1 1 d . . . . .
C46 C -0.0375(3) 0.6953(2) 0.5922(2) 0.0409(9) Uani 1 1 d . . . . .
H02E H -0.033554 0.719333 0.548183 0.049 Uiso 1 1 calc R U . . .
C84 C 0.8108(3) 0.0719(2) 0.0146(3) 0.0429(10) Uani 1 1 d . . . . .
H02F H 0.863359 0.035465 -0.003398 0.051 Uiso 1 1 calc R U . . .
C34 C 0.1156(3) 0.8257(2) 0.4728(2) 0.0428(10) Uani 1 1 d . . . . .
H02G H 0.174358 0.792721 0.464879 0.051 Uiso 1 1 calc R U . . .
F02H F 0.4575(12) 0.0660(16) 0.0325(12) 0.185(10) Uani 0.47(2) 1 d D . P H 1
C44 C -0.0999(3) 0.6162(3) 0.6841(3) 0.0502(11) Uani 1 1 d . . . . .
H02I H -0.136517 0.587691 0.702200 0.060 Uiso 1 1 calc R U . . .
C4B C 0.7955(3) 0.4933(2) 0.3117(3) 0.0461(11) Uani 1 1 d . . . . .
H02J H 0.810840 0.443872 0.329784 0.055 Uiso 1 1 calc R U . . .
C6B C 0.9301(3) 0.5596(2) 0.3715(2) 0.0413(9) Uani 1 1 d . . . . .
H02K H 0.966825 0.545765 0.400298 0.050 Uiso 1 1 calc R U . . .
C50 C -0.0001(3) 0.8208(2) 0.7034(2) 0.0460(10) Uani 1 1 d . . . . .
H02L H -0.048242 0.805734 0.710123 0.055 Uiso 1 1 calc R U . . .
C86 C 0.7107(3) 0.1366(2) 0.1077(2) 0.0409(9) Uani 1 1 d . . . . .
H02M H 0.697377 0.141590 0.152449 0.049 Uiso 1 1 calc R U . . .
F02N F 0.7150(5) 0.3726(4) 0.2492(3) 0.084(2) Uani 0.702(11) 1 d D . P F 1
C60 C 0.4531(3) 0.4389(2) -0.0477(2) 0.0446(10) Uani 1 1 d . . . . .
H02O H 0.432659 0.480959 -0.077285 0.053 Uiso 1 1 calc R U . . .
C9 C 0.4477(3) 0.8794(2) 0.4254(2) 0.0439(10) Uani 1 1 d . . . . .
C68 C 0.3639(3) 0.1171(3) 0.1923(3) 0.0568(13) Uani 1 1 d . . . . .
H02Q H 0.324271 0.091276 0.210068 0.068 Uiso 1 1 calc R U . . .
C31 C 0.4211(3) 0.6046(2) 0.5851(3) 0.0483(11) Uani 1 1 d . . . . .
C45 C -0.0894(3) 0.6504(2) 0.6177(3) 0.0462(10) Uani 1 1 d D . . . .
C13 C 0.4159(3) 0.9209(3) 0.3615(3) 0.0515(12) Uani 1 1 d . . . . .
H02B H 0.446379 0.955353 0.338573 0.077 Uiso 1 1 calc R U . . .
H02C H 0.352096 0.946660 0.373807 0.077 Uiso 1 1 calc R U . . .
H02D H 0.429448 0.886699 0.332425 0.077 Uiso 1 1 calc R U . . .
C77 C 0.4726(3) 0.3748(2) 0.2359(2) 0.0456(10) Uani 1 1 d D . . . .
C36 C 0.0045(3) 0.9361(2) 0.4335(3) 0.0445(10) Uani 1 1 d . . . . .
H02V H -0.011671 0.976544 0.401283 0.053 Uiso 1 1 calc R U . . .
C75 C 0.6335(3) 0.3404(2) 0.1975(2) 0.0479(10) Uani 1 1 d D . . . .
F02X F 0.2875(11) 0.1014(8) 0.3266(10) 0.091(4) Uani 0.61(5) 1 d D . P E 1
C9B C 0.5410(3) 0.7590(3) 0.1592(3) 0.0479(11) Uani 1 1 d . . . . .
C10 C 0.6308(3) 0.7848(2) 0.4602(2) 0.0443(10) Uani 1 1 d . . . . .
F030 F 0.0128(8) 0.5650(11) 0.8112(8) 0.112(5) Uani 0.57(3) 1 d D . P I 1
C70 C 0.4638(3) 0.1651(2) 0.0976(2) 0.0436(10) Uani 1 1 d . . . . .
H031 H 0.489921 0.170547 0.051462 0.052 Uiso 1 1 calc R U . . .
C12 C 0.9490(3) 0.6414(2) 0.0446(2) 0.0454(10) Uani 1 1 d . . . . .
F033 F -0.1457(6) 0.5738(3) 0.5935(4) 0.084(2) Uani 0.748(15) 1 d D . P G 1
C76 C 0.5516(4) 0.3801(2) 0.2374(3) 0.0502(11) Uani 1 1 d . . . . .
H034 H 0.549982 0.409854 0.264821 0.060 Uiso 1 1 calc R U . . .
C61 C 0.3946(3) 0.4044(2) -0.0039(2) 0.0445(10) Uani 1 1 d D . . . .
C62 C 0.4251(3) 0.3417(2) 0.0412(2) 0.0392(9) Uani 1 1 d . . . . .
H036 H 0.384588 0.319365 0.070065 0.047 Uiso 1 1 calc R U . . .
C74 C 0.6347(3) 0.2955(2) 0.1571(2) 0.0435(10) Uani 1 1 d . . . . .
H037 H 0.689815 0.268791 0.131099 0.052 Uiso 1 1 calc R U . . .
C15 C 0.4307(3) 0.9333(3) 0.4708(3) 0.0590(13) Uani 1 1 d . . . . .
H03A H 0.446841 0.906668 0.511728 0.089 Uiso 1 1 calc R U . . .
H03B H 0.368026 0.963097 0.481013 0.089 Uiso 1 1 calc R U . . .
H03C H 0.466374 0.963910 0.448217 0.089 Uiso 1 1 calc R U . . .
C42 C -0.0001(3) 0.6683(2) 0.6958(2) 0.0464(10) Uani 1 1 d . . . . .
H039 H 0.031361 0.672146 0.722271 0.056 Uiso 1 1 calc R U . . .
C67 C 0.3821(3) 0.1491(2) 0.2331(3) 0.0501(11) Uani 1 1 d D . . . .
C53 C 0.1394(3) 0.8686(2) 0.6846(3) 0.0479(11) Uani 1 1 d . . . . .
C35 C 0.0921(3) 0.8862(2) 0.4232(2) 0.0433(10) Uani 1 1 d D . . . .
C18 C 0.7177(3) 0.7259(3) 0.4282(3) 0.0510(11) Uani 1 1 d . . . . .
H03D H 0.702965 0.687781 0.420940 0.077 Uiso 1 1 calc R U . . .
H03E H 0.756680 0.705637 0.457740 0.077 Uiso 1 1 calc R U . . .
H03F H 0.747674 0.747667 0.385992 0.077 Uiso 1 1 calc R U . . .
C11 C 1.0430(3) 0.7557(3) 0.0131(3) 0.0531(12) Uani 1 1 d . . . . .
C17 C 0.5766(4) 0.7462(3) 0.5210(3) 0.0616(14) Uani 1 1 d . . . . .
H03G H 0.525526 0.782177 0.544819 0.092 Uiso 1 1 calc R U . . .
H03H H 0.614157 0.715676 0.550458 0.092 Uiso 1 1 calc R U . . .
H03I H 0.556398 0.716509 0.505841 0.092 Uiso 1 1 calc R U . . .
F03G F 0.7566(5) 0.3817(4) 0.1426(4) 0.088(2) Uani 0.702(11) 1 d D . P F 1
C38 C -0.0339(3) 0.8645(2) 0.5414(2) 0.0414(9) Uani 1 1 d . . . . .
H03V H -0.077529 0.858107 0.580774 0.050 Uiso 1 1 calc R U . . .
C88 C 0.8514(3) 0.0336(3) 0.1222(3) 0.0632(13) Uani 1 1 d D . . . .
C63 C 0.6078(3) 0.4443(2) -0.0951(2) 0.0458(10) Uani 1 1 d . . . . .
C52 C 0.0626(4) 0.8885(2) 0.7383(3) 0.0523(12) Uani 1 1 d . . . . .
H03W H 0.058890 0.917042 0.767706 0.063 Uiso 1 1 calc R U . . .
B2 B 0.5525(3) 0.2446(2) 0.1022(3) 0.0362(10) Uani 1 1 d . . . . .
F03M F 0.9208(10) -0.0181(9) 0.0924(8) 0.173(7) Uani 0.614(16) 1 d D . P D 1
C14B C 0.6358(4) 0.7573(3) 0.1156(3) 0.0645(15) Uani 1 1 d . . . . .
H03J H 0.665083 0.768979 0.140577 0.097 Uiso 1 1 calc R U . . .
H03K H 0.630809 0.792486 0.075595 0.097 Uiso 1 1 calc R U . . .
H03L H 0.670564 0.709218 0.103524 0.097 Uiso 1 1 calc R U . . .
C32 C 0.2659(3) 0.5334(3) 0.4679(3) 0.0510(11) Uani 1 1 d . . . . .
C14 C 0.3969(3) 0.8250(3) 0.4615(3) 0.0552(12) Uani 1 1 d . . . . .
H03M H 0.416404 0.787253 0.434614 0.083 Uiso 1 1 calc R U . . .
H03N H 0.333347 0.850624 0.467760 0.083 Uiso 1 1 calc R U . . .
H03O H 0.409503 0.803494 0.504400 0.083 Uiso 1 1 calc R U . . .
C10B C 0.4678(3) 0.6665(3) 0.2915(3) 0.0509(11) Uani 1 1 d . . . . .
C11B C 1.1114(3) 0.6790(3) 0.2577(3) 0.0560(13) Uani 1 1 d . . . . .
C69 C 0.4067(3) 0.1245(3) 0.1239(3) 0.0528(11) Uani 1 1 d D . . . .
B1 B 0.0801(3) 0.7512(3) 0.5974(3) 0.0388(10) Uani 1 1 d . . . . .
C87 C 0.7695(3) 0.1030(3) -0.0933(3) 0.0482(11) Uani 1 1 d . . . . .
C51 C -0.0071(3) 0.8649(3) 0.7465(3) 0.0521(12) Uani 1 1 d . . . . .
C43 C -0.0545(4) 0.6254(3) 0.7230(3) 0.0528(11) Uani 1 1 d D . . . .
C79 C 0.7179(4) 0.3460(3) 0.1981(3) 0.0620(13) Uani 1 1 d D . . . .
C20 C 1.1339(3) 0.7041(3) 0.0260(3) 0.0687(16) Uani 1 1 d . . . . .
H03P H 1.127424 0.690623 0.073540 0.103 Uiso 1 1 calc R U . . .
H03Q H 1.177300 0.728326 0.006538 0.103 Uiso 1 1 calc R U . . .
H03R H 1.153816 0.660826 0.005951 0.103 Uiso 1 1 calc R U . . .
C16 C 0.6521(4) 0.8406(3) 0.4825(3) 0.0581(13) Uani 1 1 d . . . . .
H03S H 0.684776 0.865131 0.444000 0.087 Uiso 1 1 calc R U . . .
H03T H 0.687921 0.815731 0.514052 0.087 Uiso 1 1 calc R U . . .
H03U H 0.596908 0.875855 0.503317 0.087 Uiso 1 1 calc R U . . .
C56 C 0.2166(4) 0.8924(3) 0.6766(3) 0.0615(14) Uani 1 1 d . . . . .
C23 C 1.0420(4) 0.5811(3) 0.0359(3) 0.0674(15) Uani 1 1 d . . . . .
H04A H 1.082504 0.595229 -0.004658 0.101 Uiso 1 1 calc R U . . .
H04B H 1.037157 0.536224 0.033178 0.101 Uiso 1 1 calc R U . . .
H04C H 1.064722 0.574167 0.073636 0.101 Uiso 1 1 calc R U . . .
C22 C 0.9163(4) 0.6600(3) -0.0195(3) 0.0670(15) Uani 1 1 d . . . . .
H04D H 0.858574 0.698467 -0.013765 0.101 Uiso 1 1 calc R U . . .
H04E H 0.911193 0.617268 -0.027194 0.101 Uiso 1 1 calc R U . . .
H04F H 0.958796 0.675740 -0.057290 0.101 Uiso 1 1 calc R U . . .
C15B C 0.5011(4) 0.7295(3) 0.1223(3) 0.0644(14) Uani 1 1 d . . . . .
H04G H 0.536886 0.679129 0.117960 0.097 Uiso 1 1 calc R U . . .
H04H H 0.500880 0.757729 0.078370 0.097 Uiso 1 1 calc R U . . .
H04I H 0.440489 0.733113 0.147350 0.097 Uiso 1 1 calc R U . . .
C39 C 0.1595(3) 0.8946(3) 0.3597(3) 0.0633(13) Uani 1 1 d D . . . .
F045 F 0.3496(11) 0.0435(9) 0.1097(8) 0.107(5) Uani 0.47(2) 1 d D . P H 1
C18B C 0.4914(4) 0.6310(3) 0.3587(3) 0.0575(13) Uani 1 1 d . . . . .
H04J H 0.549373 0.592972 0.351173 0.086 Uiso 1 1 calc R U . . .
H04K H 0.446762 0.610482 0.387977 0.086 Uiso 1 1 calc R U . . .
H04L H 0.492803 0.667386 0.379203 0.086 Uiso 1 1 calc R U . . .
C22B C 1.0009(3) 0.8639(3) 0.2686(3) 0.0596(14) Uani 1 1 d . . . . .
H04M H 1.061467 0.842720 0.273088 0.089 Uiso 1 1 calc R U . . .
H04N H 0.972215 0.910649 0.283913 0.089 Uiso 1 1 calc R U . . .
H04O H 1.002040 0.870031 0.222205 0.089 Uiso 1 1 calc R U . . .
C16B C 0.4647(4) 0.6080(3) 0.2598(3) 0.0673(16) Uani 1 1 d . . . . .
H04P H 0.443167 0.630797 0.220286 0.101 Uiso 1 1 calc R U . . .
H04Q H 0.424908 0.584033 0.291504 0.101 Uiso 1 1 calc R U . . .
H04R H 0.524068 0.572614 0.247714 0.101 Uiso 1 1 calc R U . . .
F049 F 0.2460(5) 0.4615(7) 0.0533(6) 0.099(4) Uani 0.529(14) 1 d D U P J 1
C23B C 0.9499(5) 0.7976(4) 0.3839(3) 0.082(2) Uani 1 1 d . . . . .
H04S H 0.918537 0.764129 0.408515 0.124 Uiso 1 1 calc R U . . .
H04T H 0.920846 0.842506 0.402505 0.124 Uiso 1 1 calc R U . . .
H04U H 1.011109 0.776297 0.386827 0.124 Uiso 1 1 calc R U . . .
C1 C 0.8820(4) 0.6142(3) 0.1039(3) 0.0588(13) Uani 1 1 d . . . . .
H04V H 0.904585 0.597854 0.143004 0.088 Uiso 1 1 calc R U . . .
H04W H 0.874091 0.574328 0.093160 0.088 Uiso 1 1 calc R U . . .
H04X H 0.825113 0.653431 0.112574 0.088 Uiso 1 1 calc R U . . .
C64 C 0.2993(3) 0.4346(3) -0.0046(3) 0.0658(13) Uani 1 1 d D . . . .
C40 C -0.1511(3) 0.9745(2) 0.5030(3) 0.0602(12) Uani 1 1 d D . . . .
C19 C 1.0202(4) 0.8302(3) 0.0338(3) 0.0666(15) Uani 1 1 d . . . . .
H04Y H 0.962851 0.862724 0.026561 0.100 Uiso 1 1 calc R U . . .
H H 1.065802 0.850834 0.007134 0.100 Uiso 1 1 calc R U . . .
HA H 1.017927 0.823327 0.080446 0.100 Uiso 1 1 calc R U . . .
C19B C 1.1262(3) 0.6062(3) 0.2372(4) 0.076(2) Uani 1 1 d . . . . .
H04Z H 1.096990 0.577965 0.274573 0.114 Uiso 1 1 calc R U . . .
HB H 1.189519 0.579031 0.224379 0.114 Uiso 1 1 calc R U . . .
HC H 1.101151 0.616360 0.200026 0.114 Uiso 1 1 calc R U . . .
C17B C 0.3768(3) 0.7288(3) 0.3032(3) 0.0715(17) Uani 1 1 d . . . . .
H04 H 0.382558 0.768276 0.316334 0.107 Uiso 1 1 calc R U . . .
HD H 0.333054 0.711290 0.338177 0.107 Uiso 1 1 calc R U . . .
HE H 0.357583 0.745963 0.262497 0.107 Uiso 1 1 calc R U . . .
C13B C 0.4817(5) 0.8375(3) 0.1704(3) 0.0748(18) Uani 1 1 d . . . . .
H1 H 0.422560 0.838558 0.197288 0.112 Uiso 1 1 calc R U . . .
HF H 0.477606 0.867874 0.127821 0.112 Uiso 1 1 calc R U . . .
HG H 0.507531 0.855446 0.193212 0.112 Uiso 1 1 calc R U . . .
F04I F -0.098(2) 0.5363(12) 0.8105(7) 0.148(8) Uani 0.57(3) 1 d D . P I 1
C55 C -0.0917(4) 0.8861(3) 0.8010(3) 0.0631(14) Uani 1 1 d . . . . .
C24B C 0.8501(3) 0.8536(3) 0.3051(3) 0.0608(14) Uani 1 1 d . . . . .
H2 H 0.849967 0.866769 0.258522 0.091 Uiso 1 1 calc R U . . .
HH H 0.824031 0.897075 0.325770 0.091 Uiso 1 1 calc R U . . .
HI H 0.815581 0.822016 0.327401 0.091 Uiso 1 1 calc R U . . .
C80 C 0.3858(4) 0.4138(2) 0.2796(2) 0.0576(12) Uani 1 1 d D . . . .
C21 C 1.0480(4) 0.7677(4) -0.0620(3) 0.0728(16) Uani 1 1 d . . . . .
H3 H 1.069018 0.721133 -0.076761 0.109 Uiso 1 1 calc R U . . .
HJ H 1.088920 0.793390 -0.087249 0.109 Uiso 1 1 calc R U . . .
HK H 0.989271 0.796036 -0.068828 0.109 Uiso 1 1 calc R U . . .
F04O F 0.2760(7) 0.4875(10) -0.0503(8) 0.170(8) Uani 0.529(14) 1 d D U P J 1
C48 C -0.1326(3) 0.6390(3) 0.5746(3) 0.0568(12) Uani 1 1 d D . . . .
F04Q F -0.1200(10) 0.6344(7) 0.8376(6) 0.105(4) Uani 0.57(3) 1 d D . P I 1
C71 C 0.3365(4) 0.1458(3) 0.3050(3) 0.0672(14) Uani 1 1 d D . . . .
F04S F 0.2672(7) 0.3845(6) -0.0012(9) 0.113(5) Uani 0.529(14) 1 d D U P J 1
C20B C 1.1617(3) 0.7222(3) 0.1981(4) 0.0725(18) Uani 1 1 d . . . . .
H4 H 1.132249 0.738987 0.162480 0.109 Uiso 1 1 calc R U . . .
HL H 1.222743 0.690941 0.182151 0.109 Uiso 1 1 calc R U . . .
HM H 1.161481 0.763475 0.212447 0.109 Uiso 1 1 calc R U . . .
F04U F 0.3264(13) 0.1418(9) 0.0488(11) 0.130(6) Uani 0.47(2) 1 d D . P H 1
C47 C -0.0636(4) 0.5888(3) 0.7926(3) 0.0785(16) Uani 1 1 d D . . . .
C21B C 1.1464(4) 0.6653(4) 0.3193(4) 0.098(3) Uani 1 1 d . . . . .
H5 H 1.141251 0.711128 0.328463 0.147 Uiso 1 1 calc R U . . .
HN H 1.208368 0.633867 0.310415 0.147 Uiso 1 1 calc R U . . .
HO H 1.111360 0.642368 0.357479 0.147 Uiso 1 1 calc R U . . .
C72 C 0.3888(4) 0.0910(4) 0.0807(3) 0.0820(18) Uani 1 1 d D . . . .
F04T F 0.2906(7) 0.4285(8) -0.0638(6) 0.105(5) Uani 0.471(14) 1 d D . P J 2
F04P F 0.2654(9) 0.5064(5) -0.0094(9) 0.111(6) Uani 0.471(14) 1 d D . P J 2
F0 F 0.2438(8) 0.4080(12) 0.0408(9) 0.190(11) Uani 0.471(14) 1 d D . P J 2
F16 F -0.2071(11) 0.9526(11) 0.4905(13) 0.109(5) Uani 0.65(4) 1 d D . P B 2
F01R F -0.1574(16) 1.0411(6) 0.4691(10) 0.081(4) Uani 0.65(4) 1 d D . P B 2
F17 F -0.1857(10) 0.9841(7) 0.5687(4) 0.079(3) Uani 0.65(4) 1 d D . P B 2
F18 F 0.9272(12) 0.0409(13) 0.1118(16) 0.188(13) Uani 0.386(16) 1 d D . P D 2
F03N F 0.8726(9) -0.0374(4) 0.1197(7) 0.067(4) Uani 0.386(16) 1 d D . P D 2
F19 F 0.8156(13) 0.0292(9) 0.1893(5) 0.145(9) Uani 0.386(16) 1 d D . P D 2
F7 F 0.2386(11) 0.8927(12) 0.3626(13) 0.074(5) Uani 0.55(4) 1 d D . P A 2
F21 F 0.1292(11) 0.9508(7) 0.3149(7) 0.080(4) Uani 0.55(4) 1 d D . P A 2
F20 F 0.1850(12) 0.8352(6) 0.3254(7) 0.057(3) Uani 0.55(4) 1 d D . P A 2
F22 F 0.386(2) 0.1019(17) 0.3484(14) 0.098(8) Uani 0.39(5) 1 d D . P E 2
F01F F 0.308(3) 0.2122(9) 0.3227(15) 0.091(7) Uani 0.39(5) 1 d D . P E 2
F02Y F 0.262(2) 0.128(3) 0.3236(18) 0.130(9) Uani 0.39(5) 1 d D . P E 2
F01X F 0.3109(11) 0.4188(15) 0.2669(15) 0.096(6) Uani 0.52(5) 1 d D . P C 2
F23 F 0.377(2) 0.3864(13) 0.3450(7) 0.095(5) Uani 0.52(5) 1 d D . P C 2
F00{ F 0.3752(15) 0.4835(6) 0.2785(10) 0.073(4) Uani 0.52(5) 1 d D . P C 2
F10 F -0.1601(18) 0.7007(8) 0.5315(12) 0.103(9) Uani 0.252(15) 1 d D . P G 2
F11 F -0.1988(16) 0.6158(18) 0.6000(11) 0.134(11) Uani 0.252(15) 1 d D . P G 2
F12 F -0.0688(12) 0.5940(15) 0.5329(12) 0.108(9) Uani 0.252(15) 1 d D . P G 2
F13 F 0.403(2) 0.0196(8) 0.0995(9) 0.199(10) Uani 0.53(2) 1 d D . P H 2
F04V F 0.3071(7) 0.1191(15) 0.0727(11) 0.180(9) Uani 0.53(2) 1 d D . P H 2
F02I F 0.4387(9) 0.0910(7) 0.0175(5) 0.081(3) Uani 0.53(2) 1 d D . P H 2
F02O F 0.7358(14) 0.3174(15) 0.2540(8) 0.149(12) Uani 0.298(11) 1 d D . P F 2
F14 F 0.7735(11) 0.3379(13) 0.1411(8) 0.116(8) Uani 0.298(11) 1 d D . P F 2
F03H F 0.6960(9) 0.4225(6) 0.1961(11) 0.106(7) Uani 0.298(11) 1 d D . P F 2
F04J F -0.0399(16) 0.5155(5) 0.7944(8) 0.097(5) Uani 0.43(3) 1 d D . P I 2
F15 F -0.0100(18) 0.5896(14) 0.8250(12) 0.128(8) Uani 0.43(3) 1 d D . P I 2
F04R F -0.1454(11) 0.6097(16) 0.8307(12) 0.159(10) Uani 0.43(3) 1 d D . P I 2

loop_
_atom_site_aniso_label
_atom_site_aniso_U_11
_atom_site_aniso_U_22
_atom_site_aniso_U_33
_atom_site_aniso_U_23
_atom_site_aniso_U_13
_atom_site_aniso_U_12
Ag1 0.04409(16) 0.02860(14) 0.04516(18) -0.00636(12) -0.02121(13) -0.00908(12)
Ag2 0.04275(16) 0.03556(16) 0.04055(17) -0.00442(13) -0.01650(13) -0.01084(12)
P1 0.0309(5) 0.0306(5) 0.0396(6) -0.0070(4) -0.0120(4) -0.0061(4)
P2B 0.0334(5) 0.0334(5) 0.0474(6) -0.0047(4) -0.0171(4) -0.0101(4)
P1B 0.0355(5) 0.0347(5) 0.0447(6) -0.0070(4) -0.0174(4) -0.0119(4)
P2 0.0334(5) 0.0354(5) 0.0403(6) -0.0077(4) -0.0104(4) -0.0060(4)
F6 0.0506(15) 0.0473(15) 0.079(2) -0.0128(14) -0.0268(14) -0.0176(12)
F4 0.086(2) 0.0494(17) 0.105(3) 0.0127(17) -0.070(2) -0.0217(16)
O1 0.0376(14) 0.0335(14) 0.0447(17) -0.0096(13) -0.0095(12) -0.0109(12)
O2B 0.0435(15) 0.0380(15) 0.0459(17) -0.0017(13) -0.0228(13) -0.0153(13)
F00B 0.077(2) 0.0578(18) 0.0483(17) -0.0114(14) -0.0199(15) -0.0084(15)
F00C 0.084(2) 0.0330(14) 0.073(2) 0.0051(14) -0.0082(17) -0.0211(14)
F1 0.0624(18) 0.0675(19) 0.083(2) -0.0336(17) -0.0314(16) -0.0133(15)
F00E 0.0665(19) 0.080(2) 0.086(2) 0.0285(19) -0.0356(18) -0.0447(18)
O1B 0.0431(15) 0.0359(15) 0.0500(18) -0.0101(13) -0.0208(14) -0.0121(13)
O2 0.0401(15) 0.0371(15) 0.0407(16) -0.0082(13) -0.0159(13) -0.0031(12)
F00H 0.032(4) 0.045(6) 0.065(8) 0.001(6) -0.007(4) -0.020(4)
F00I 0.120(3) 0.071(2) 0.060(2) -0.0220(17) -0.0112(19) -0.055(2)
F00J 0.083(2) 0.090(2) 0.0528(19) -0.0233(17) 0.0066(16) -0.047(2)
N8 0.0398(17) 0.0283(16) 0.0391(19) 0.0000(14) -0.0172(15) -0.0087(14)
F2 0.096(2) 0.0415(16) 0.117(3) -0.0262(18) -0.057(2) -0.0053(16)
F00M 0.0531(17) 0.091(2) 0.065(2) -0.0273(19) 0.0016(15) -0.0102(17)
N1 0.0316(16) 0.0254(16) 0.0394(19) -0.0026(14) -0.0121(14) -0.0042(13)
F5 0.0383(15) 0.125(3) 0.091(3) -0.056(2) -0.0089(16) -0.0152(17)
F00P 0.061(10) 0.028(4) 0.068(12) -0.017(5) -0.013(9) 0.023(4)
F00Q 0.068(2) 0.091(2) 0.080(2) -0.032(2) -0.0106(18) -0.0370(19)
N1B 0.0343(16) 0.0272(16) 0.046(2) -0.0035(14) -0.0177(15) -0.0079(13)
F00S 0.092(3) 0.101(3) 0.087(3) -0.004(2) -0.052(2) -0.045(2)
F9 0.071(9) 0.194(17) 0.047(7) -0.003(10) -0.012(5) -0.072(12)
F00U 0.098(3) 0.0529(19) 0.130(4) -0.025(2) -0.031(2) -0.0305(19)
F3 0.115(3) 0.131(3) 0.064(2) -0.054(2) 0.016(2) -0.073(3)
F00W 0.0559(19) 0.088(3) 0.078(2) -0.009(2) -0.0109(17) -0.0015(18)
F00X 0.091(3) 0.072(2) 0.065(2) -0.0131(18) 0.0013(19) -0.019(2)
N8B 0.0342(16) 0.0244(15) 0.044(2) -0.0025(14) -0.0165(15) -0.0074(13)
F00Z 0.054(5) 0.057(6) 0.060(6) -0.016(5) -0.003(4) 0.004(4)
F010 0.094(3) 0.111(3) 0.099(3) -0.071(3) 0.007(2) -0.033(2)
F011 0.037(9) 0.139(19) 0.085(8) 0.052(9) 0.010(6) 0.032(8)
C25 0.041(2) 0.0257(18) 0.042(2) 0.0003(17) -0.0183(18) -0.0071(16)
F013 0.125(12) 0.107(11) 0.117(16) -0.087(11) 0.005(10) -0.037(11)
F014 0.085(5) 0.076(5) 0.093(5) 0.006(4) -0.068(4) -0.028(4)
C7 0.0358(19) 0.0279(19) 0.041(2) -0.0016(17) -0.0144(17) -0.0108(16)
C82 0.040(2) 0.0289(19) 0.041(2) -0.0029(17) -0.0161(18) -0.0106(16)
F017 0.108(6) 0.110(10) 0.037(4) -0.001(5) 0.000(4) -0.050(7)
F8 0.053(6) 0.106(8) 0.161(19) 0.090(9) -0.009(9) -0.021(7)
F019 0.066(3) 0.064(3) 0.105(5) -0.017(3) -0.041(3) -0.018(2)
C41 0.037(2) 0.030(2) 0.043(2) -0.0055(17) -0.0152(18) -0.0017(16)
C4C 0.0330(19) 0.0260(19) 0.048(2) -0.0014(17) -0.0101(17) -0.0089(16)
C5A 0.0279(18) 0.0250(18) 0.050(2) -0.0040(17) -0.0138(17) -0.0062(15)
C26 0.041(2) 0.039(2) 0.038(2) -0.0047(18) -0.0175(18) -0.0104(18)
F01E 0.120(10) 0.057(5) 0.091(7) -0.015(5) 0.054(8) -0.008(5)
C81 0.045(2) 0.0239(18) 0.040(2) -0.0010(16) -0.0178(18) -0.0116(16)
C65 0.043(2) 0.0249(18) 0.041(2) -0.0042(17) -0.0152(18) -0.0049(16)
C24 0.042(2) 0.0274(19) 0.042(2) -0.0020(17) -0.0158(18) -0.0102(17)
C4A 0.036(2) 0.0247(18) 0.050(3) 0.0027(18) -0.0143(18) -0.0086(16)
C2 0.0344(19) 0.0269(19) 0.054(3) -0.0046(18) -0.0173(18) -0.0089(16)
C57 0.041(2) 0.0279(19) 0.037(2) -0.0082(16) -0.0146(17) -0.0064(16)
C83 0.039(2) 0.0290(19) 0.043(2) -0.0042(17) -0.0120(18) -0.0133(16)
C27 0.044(2) 0.038(2) 0.041(2) -0.0058(18) -0.0142(19) -0.0111(18)
C5 0.044(2) 0.032(2) 0.054(3) 0.011(2) -0.020(2) -0.0101(19)
C73 0.052(2) 0.0244(18) 0.038(2) -0.0035(16) -0.0185(19) -0.0074(17)
C29 0.039(2) 0.034(2) 0.044(2) -0.0026(18) -0.0153(18) -0.0099(17)
F01Q 0.018(7) 0.087(12) 0.152(15) -0.049(13) -0.024(9) 0.012(6)
C2B 0.0329(19) 0.031(2) 0.045(2) -0.0084(17) -0.0123(17) -0.0082(16)
C3 0.039(2) 0.030(2) 0.061(3) -0.010(2) -0.008(2) -0.0056(18)
C5C 0.0326(18) 0.0273(18) 0.040(2) -0.0043(16) -0.0117(16) -0.0082(15)
C28 0.036(2) 0.032(2) 0.046(2) -0.0060(18) -0.0125(18) -0.0060(17)
C78 0.054(2) 0.031(2) 0.040(2) -0.0037(18) -0.019(2) -0.0108(19)
F01W 0.092(11) 0.084(10) 0.068(8) 0.019(8) 0.023(6) 0.013(7)
C33 0.038(2) 0.0283(19) 0.046(2) -0.0099(17) -0.0177(18) -0.0039(16)
C7B 0.0308(18) 0.032(2) 0.043(2) -0.0067(17) -0.0103(17) -0.0080(16)
C3B 0.042(2) 0.029(2) 0.063(3) -0.009(2) -0.018(2) -0.0112(17)
C54 0.047(2) 0.031(2) 0.047(3) -0.0073(18) -0.021(2) -0.0028(18)
C6 0.043(2) 0.039(2) 0.046(3) 0.0033(19) -0.0185(19) -0.0138(19)
C37 0.037(2) 0.0281(19) 0.052(3) -0.0064(18) -0.0143(19) -0.0016(16)
C58 0.036(2) 0.0298(19) 0.042(2) -0.0101(17) -0.0132(17) -0.0038(16)
C66 0.052(2) 0.030(2) 0.041(2) -0.0062(18) -0.010(2) -0.0060(18)
F025 0.064(3) 0.089(4) 0.112(6) -0.033(4) -0.056(4) 0.007(3)
F026 0.138(8) 0.106(7) 0.149(7) 0.083(6) -0.110(6) -0.080(7)
C5B 0.041(2) 0.029(2) 0.054(3) 0.0034(19) -0.016(2) -0.0056(17)
F028 0.090(5) 0.165(8) 0.060(3) -0.030(4) -0.014(3) -0.079(5)
C59 0.044(2) 0.0264(19) 0.041(2) -0.0054(17) -0.0142(18) -0.0078(17)
C4 0.042(2) 0.0233(19) 0.061(3) 0.0023(19) -0.010(2) -0.0025(17)
C12B 0.053(3) 0.041(2) 0.054(3) -0.012(2) -0.014(2) -0.019(2)
C85 0.053(2) 0.029(2) 0.062(3) -0.0064(19) -0.032(2) -0.0090(18)
C49 0.044(2) 0.030(2) 0.045(2) -0.0052(18) -0.0222(19) -0.0025(17)
C46 0.034(2) 0.037(2) 0.044(2) -0.0073(19) -0.0146(18) -0.0012(17)
C84 0.039(2) 0.0262(19) 0.065(3) -0.0105(19) -0.019(2) -0.0055(17)
C34 0.035(2) 0.038(2) 0.054(3) -0.003(2) -0.0194(19) -0.0075(18)
F02H 0.151(11) 0.30(2) 0.190(16) -0.198(17) 0.061(11) -0.148(12)
C44 0.049(3) 0.044(3) 0.052(3) -0.005(2) -0.008(2) -0.017(2)
C4B 0.045(2) 0.0245(19) 0.064(3) -0.004(2) -0.016(2) -0.0085(18)
C6B 0.038(2) 0.039(2) 0.044(2) 0.0001(19) -0.0198(18) -0.0068(18)
C50 0.047(2) 0.037(2) 0.054(3) -0.010(2) -0.022(2) -0.0047(19)
C86 0.052(2) 0.029(2) 0.047(3) -0.0053(18) -0.024(2) -0.0102(18)
F02N 0.080(4) 0.114(6) 0.088(5) -0.051(4) -0.020(3) -0.043(4)
C60 0.051(2) 0.033(2) 0.046(3) -0.0022(19) -0.021(2) -0.0060(19)
C9 0.0298(19) 0.045(2) 0.051(3) -0.014(2) -0.0092(18) -0.0044(18)
C68 0.053(3) 0.044(3) 0.069(4) -0.005(2) -0.005(2) -0.023(2)
C31 0.042(2) 0.039(2) 0.063(3) -0.007(2) -0.023(2) -0.0060(19)
C45 0.036(2) 0.040(2) 0.057(3) -0.008(2) -0.018(2) -0.0038(18)
C13 0.032(2) 0.049(3) 0.067(3) -0.008(2) -0.016(2) -0.0047(19)
C77 0.065(3) 0.028(2) 0.042(2) -0.0095(18) -0.017(2) -0.0093(19)
C36 0.049(2) 0.031(2) 0.055(3) 0.0001(19) -0.025(2) -0.0094(18)
C75 0.064(3) 0.041(2) 0.044(3) -0.009(2) -0.016(2) -0.020(2)
F02X 0.097(6) 0.084(7) 0.069(6) 0.007(5) 0.014(5) -0.049(6)
C9B 0.052(3) 0.049(3) 0.048(3) -0.002(2) -0.028(2) -0.014(2)
C10 0.041(2) 0.045(2) 0.047(3) -0.004(2) -0.021(2) -0.0087(19)
F030 0.110(6) 0.136(11) 0.058(7) 0.033(6) -0.042(5) -0.025(6)
C70 0.050(2) 0.035(2) 0.046(3) -0.0057(19) -0.012(2) -0.0153(19)
C12 0.052(3) 0.036(2) 0.047(3) -0.0110(19) -0.016(2) -0.0088(19)
F033 0.109(5) 0.069(3) 0.111(5) 0.003(3) -0.068(4) -0.046(3)
C76 0.070(3) 0.039(2) 0.047(3) -0.012(2) -0.017(2) -0.019(2)
C61 0.039(2) 0.038(2) 0.053(3) -0.008(2) -0.0188(19) -0.0033(17)
C62 0.039(2) 0.034(2) 0.041(2) -0.0045(18) -0.0124(18) -0.0079(17)
C74 0.057(3) 0.034(2) 0.040(2) -0.0079(18) -0.015(2) -0.014(2)
C15 0.040(2) 0.062(3) 0.069(4) -0.034(3) -0.005(2) -0.003(2)
C42 0.053(3) 0.045(2) 0.043(3) -0.004(2) -0.021(2) -0.015(2)
C67 0.049(3) 0.031(2) 0.053(3) -0.004(2) -0.006(2) -0.0045(19)
C53 0.056(3) 0.031(2) 0.060(3) -0.008(2) -0.029(2) -0.0060(19)
C35 0.035(2) 0.043(2) 0.054(3) 0.002(2) -0.0185(18) -0.0153(18)
C18 0.047(2) 0.044(3) 0.060(3) -0.007(2) -0.023(2) -0.005(2)
C11 0.044(2) 0.058(3) 0.054(3) -0.006(2) -0.008(2) -0.020(2)
C17 0.060(3) 0.066(3) 0.048(3) 0.004(3) -0.019(2) -0.015(3)
F03G 0.092(5) 0.098(5) 0.088(4) 0.025(4) -0.035(4) -0.059(4)
C38 0.040(2) 0.034(2) 0.045(2) -0.0093(18) -0.0096(18) -0.0064(18)
C88 0.067(3) 0.043(3) 0.087(4) -0.016(3) -0.048(3) -0.001(2)
C63 0.054(3) 0.034(2) 0.047(3) -0.0080(19) -0.016(2) -0.011(2)
C52 0.066(3) 0.037(2) 0.055(3) -0.012(2) -0.029(2) -0.005(2)
B2 0.045(2) 0.027(2) 0.038(3) -0.0045(19) -0.016(2) -0.0097(19)
F03M 0.144(10) 0.167(11) 0.180(11) -0.125(10) -0.130(8) 0.106(8)
C14B 0.069(3) 0.080(4) 0.054(3) 0.012(3) -0.030(3) -0.038(3)
C32 0.043(2) 0.050(3) 0.061(3) -0.021(2) -0.014(2) -0.008(2)
C14 0.041(2) 0.060(3) 0.062(3) -0.011(3) -0.011(2) -0.015(2)
C10B 0.042(2) 0.056(3) 0.060(3) -0.013(2) -0.010(2) -0.022(2)
C11B 0.030(2) 0.048(3) 0.082(4) -0.003(3) -0.018(2) -0.008(2)
C69 0.058(3) 0.045(3) 0.059(3) -0.009(2) -0.013(2) -0.022(2)
B1 0.038(2) 0.032(2) 0.044(3) -0.009(2) -0.017(2) -0.0034(19)
C87 0.047(2) 0.040(2) 0.054(3) -0.012(2) -0.010(2) -0.011(2)
C51 0.056(3) 0.041(2) 0.054(3) -0.012(2) -0.023(2) -0.002(2)
C43 0.061(3) 0.044(3) 0.044(3) -0.002(2) -0.013(2) -0.013(2)
C79 0.077(3) 0.060(3) 0.065(3) -0.021(3) -0.017(3) -0.033(3)
C20 0.040(3) 0.087(4) 0.072(4) -0.009(3) -0.007(2) -0.022(3)
C16 0.058(3) 0.067(3) 0.058(3) -0.023(3) -0.028(3) -0.012(3)
C56 0.074(4) 0.051(3) 0.073(4) -0.014(3) -0.033(3) -0.021(3)
C23 0.055(3) 0.046(3) 0.087(4) -0.019(3) -0.011(3) -0.004(2)
C22 0.091(4) 0.062(3) 0.061(4) -0.016(3) -0.030(3) -0.027(3)
C15B 0.063(3) 0.078(4) 0.062(3) -0.018(3) -0.031(3) -0.018(3)
C39 0.043(2) 0.068(3) 0.069(3) 0.011(3) -0.020(2) -0.018(2)
F045 0.145(11) 0.124(10) 0.103(9) -0.034(7) 0.002(7) -0.115(9)
C18B 0.058(3) 0.057(3) 0.060(3) -0.008(3) -0.006(2) -0.030(3)
C22B 0.054(3) 0.044(3) 0.085(4) -0.007(3) -0.017(3) -0.023(2)
C16B 0.069(3) 0.074(4) 0.080(4) -0.014(3) -0.015(3) -0.047(3)
F049 0.032(3) 0.126(9) 0.125(6) -0.045(6) -0.006(4) -0.011(4)
C23B 0.138(6) 0.071(4) 0.065(4) -0.015(3) -0.043(4) -0.047(4)
C1 0.056(3) 0.049(3) 0.072(4) -0.017(3) -0.013(3) -0.017(2)
C64 0.044(2) 0.064(3) 0.081(3) 0.003(2) -0.030(2) -0.007(2)
C40 0.045(3) 0.039(2) 0.070(3) -0.003(2) -0.010(2) 0.003(2)
C19 0.063(3) 0.061(3) 0.077(4) -0.007(3) -0.004(3) -0.035(3)
C19B 0.039(3) 0.040(3) 0.119(6) -0.008(3) -0.003(3) -0.001(2)
C17B 0.038(3) 0.086(4) 0.090(5) -0.028(4) -0.007(3) -0.020(3)
C13B 0.102(5) 0.049(3) 0.077(4) 0.003(3) -0.057(4) -0.010(3)
F04I 0.28(2) 0.181(13) 0.050(6) 0.025(7) -0.025(10) -0.188(15)
C55 0.069(3) 0.054(3) 0.061(3) -0.018(3) -0.016(3) -0.010(3)
C24B 0.049(3) 0.040(3) 0.091(4) -0.020(3) -0.012(3) -0.011(2)
C80 0.076(3) 0.041(2) 0.048(3) -0.011(2) -0.011(2) -0.014(2)
C21 0.065(3) 0.084(4) 0.059(4) -0.004(3) -0.006(3) -0.029(3)
F04O 0.054(5) 0.211(13) 0.153(9) 0.124(10) -0.047(8) -0.034(9)
C48 0.049(2) 0.058(3) 0.065(3) -0.005(2) -0.020(2) -0.018(2)
F04Q 0.123(8) 0.128(8) 0.044(4) -0.009(5) -0.006(5) -0.038(6)
C71 0.069(3) 0.048(3) 0.060(3) -0.005(2) 0.005(2) -0.015(2)
F04S 0.058(6) 0.102(6) 0.203(16) -0.042(8) -0.060(8) -0.018(4)
C20B 0.040(3) 0.063(3) 0.104(5) -0.015(3) 0.000(3) -0.022(2)
F04U 0.190(13) 0.168(10) 0.107(12) 0.013(8) -0.081(12) -0.122(10)
C47 0.105(4) 0.079(4) 0.056(3) 0.007(3) -0.023(3) -0.045(4)
C21B 0.055(3) 0.112(6) 0.129(7) 0.015(5) -0.060(4) -0.023(4)
C72 0.106(4) 0.100(5) 0.069(4) -0.016(3) -0.008(3) -0.075(4)
F04T 0.063(5) 0.131(10) 0.131(8) -0.058(8) -0.067(6) 0.014(6)
F04P 0.065(6) 0.072(5) 0.196(16) -0.057(7) -0.071(9) 0.030(4)
F0 0.047(6) 0.26(2) 0.168(14) 0.143(15) -0.045(9) -0.058(12)
F16 0.040(6) 0.094(7) 0.193(14) -0.058(10) -0.034(8) 0.002(4)
F01R 0.072(6) 0.040(4) 0.079(8) 0.005(5) -0.007(6) 0.011(5)
F17 0.046(5) 0.064(4) 0.080(4) -0.010(4) 0.000(3) 0.013(4)
F18 0.117(13) 0.135(17) 0.33(3) 0.131(17) -0.168(15) -0.081(14)
F03N 0.084(8) 0.021(3) 0.102(8) -0.006(4) -0.069(7) 0.010(4)
F19 0.175(15) 0.116(12) 0.074(6) -0.059(7) -0.086(7) 0.092(10)
F7 0.061(5) 0.088(12) 0.081(9) 0.003(7) -0.014(4) -0.047(6)
F21 0.060(7) 0.076(5) 0.067(5) 0.019(4) -0.009(4) -0.012(4)
F20 0.050(4) 0.073(5) 0.045(5) -0.008(4) -0.011(4) -0.021(4)
F22 0.117(13) 0.060(9) 0.050(8) 0.004(6) 0.002(9) 0.008(9)
F01F 0.109(14) 0.046(5) 0.062(8) -0.021(5) 0.046(9) -0.019(6)
F02Y 0.124(14) 0.20(3) 0.086(13) -0.042(17) 0.034(11) -0.112(17)
F01X 0.064(5) 0.135(14) 0.100(13) -0.074(10) -0.002(6) -0.027(7)
F23 0.109(9) 0.083(8) 0.048(4) 0.003(5) -0.003(5) -0.010(7)
F00{ 0.088(7) 0.032(4) 0.077(8) -0.019(5) -0.002(5) -0.008(4)
F10 0.118(19) 0.101(10) 0.128(19) 0.027(9) -0.101(17) -0.048(10)
F11 0.105(15) 0.21(3) 0.133(18) 0.018(17) -0.047(12) -0.12(2)
F12 0.101(10) 0.144(17) 0.098(15) -0.071(13) -0.054(9) -0.005(11)
F13 0.46(3) 0.115(8) 0.101(10) 0.014(8) -0.099(17) -0.183(13)
F04V 0.088(6) 0.34(2) 0.174(18) -0.162(16) -0.008(7) -0.083(10)
F02I 0.127(7) 0.091(6) 0.056(4) -0.011(4) -0.018(4) -0.074(5)
F02O 0.112(16) 0.25(3) 0.121(11) 0.053(18) -0.086(12) -0.10(2)
F14 0.066(9) 0.21(2) 0.115(9) -0.114(14) 0.018(8) -0.067(13)
F03H 0.076(9) 0.085(7) 0.19(2) -0.066(10) -0.032(10) -0.036(7)
F04J 0.164(14) 0.080(5) 0.050(7) 0.032(5) -0.036(8) -0.067(7)
F15 0.240(19) 0.166(16) 0.050(8) 0.026(9) -0.056(12) -0.152(16)
F04R 0.144(10) 0.189(19) 0.084(12) 0.003(12) 0.027(9) -0.059(11)

loop_
_atom_type_symbol
_atom_type_description
_atom_type_scat_dispersion_real
_atom_type_scat_dispersion_imag
_atom_type_scat_source
C C 0.0181 0.0091 'International Tables Vol C Tables 4.2.6.8 and 6.1.1.4'
H H 0.0000 0.0000 'International Tables Vol C Tables 4.2.6.8 and 6.1.1.4'
Ag Ag 0.1306 4.2820 'International Tables Vol C Tables 4.2.6.8 and 6.1.1.4'
B B 0.0090 0.0039 'International Tables Vol C Tables 4.2.6.8 and 6.1.1.4'
F F 0.0727 0.0534 'International Tables Vol C Tables 4.2.6.8 and 6.1.1.4'
N N 0.0311 0.0180 'International Tables Vol C Tables 4.2.6.8 and 6.1.1.4'
O O 0.0492 0.0322 'International Tables Vol C Tables 4.2.6.8 and 6.1.1.4'
P P 0.2955 0.4335 'International Tables Vol C Tables 4.2.6.8 and 6.1.1.4'

loop_
_exptl_crystal_face_index_h
_exptl_crystal_face_index_k
_exptl_crystal_face_index_l
_exptl_crystal_face_perp_dist
10 6 0 0.0483
-10 -6 0 0.0483
7 11 -1 0.0368
-7 -11 1 0.0368
3 -9 4 0.0587
-3 9 -4 0.0587
3 3 14 0.0630
-3 -3 -14 0.0630

loop_
_geom_angle_atom_site_label_1
_geom_angle_atom_site_label_2
_geom_angle_atom_site_label_3
_geom_angle
_geom_angle_site_symmetry_1
_geom_angle_site_symmetry_3
_geom_angle_publ_flag
P1 Ag1 P1B 150.43(4) . . ?
P2B Ag2 N8 132.80(8) . . ?
P2B Ag2 N8B 74.27(8) . . ?
P2 Ag2 P2B 142.75(4) . . ?
P2 Ag2 N8 74.37(8) . . ?
P2 Ag2 N8B 130.16(8) . . ?
N8B Ag2 N8 104.15(10) . . ?
O1 P1 Ag1 104.47(11) . . ?
O1 P1 C9 100.54(18) . . ?
O1 P1 C10 100.83(18) . . ?
C9 P1 Ag1 114.83(15) . . ?
C10 P1 Ag1 118.78(15) . . ?
C10 P1 C9 113.8(2) . . ?
O2B P2B Ag2 103.82(10) . . ?
O2B P2B C12B 100.5(2) . . ?
O2B P2B C11B 98.9(2) . . ?
C12B P2B Ag2 118.51(16) . . ?
C11B P2B Ag2 116.9(2) . . ?
C11B P2B C12B 113.6(2) . . ?
O1B P1B Ag1 107.20(10) . . ?
O1B P1B C9B 102.5(2) . . ?
O1B P1B C10B 100.16(19) . . ?
C9B P1B Ag1 115.62(15) . . ?
C9B P1B C10B 114.4(2) . . ?
C10B P1B Ag1 114.56(17) . . ?
O2 P2 Ag2 103.86(11) . . ?
O2 P2 C12 99.77(18) . . ?
O2 P2 C11 99.5(2) . . ?
C12 P2 Ag2 121.19(16) . . ?
C11 P2 Ag2 114.09(18) . . ?
C11 P2 C12 113.9(2) . . ?
C2 O1 P1 121.2(3) . . ?
C7B O2B P2B 121.7(3) . . ?
C2B O1B P1B 119.5(3) . . ?
C7 O2 P2 124.2(3) . . ?
C7 N8 Ag2 111.4(3) . . ?
C7 N8 C5A 116.6(3) . . ?
C5A N8 Ag2 124.8(3) . . ?
C2 N1 C5A 116.7(3) . . ?
C2B N1B C5C 116.5(3) . . ?
C5C N8B Ag2 122.1(3) . . ?
C7B N8B Ag2 108.8(3) . . ?
C7B N8B C5C 117.2(3) . . ?
C26 C25 B1 118.9(4) . . ?
C24 C25 C26 114.5(4) . . ?
C24 C25 B1 126.5(4) . . ?
O2 C7 C6 114.3(4) . . ?
N8 C7 O2 119.8(3) . . ?
N8 C7 C6 125.9(4) . . ?
C81 C82 H016 118.9 . . ?
C83 C82 H016 118.9 . . ?
C83 C82 C81 122.2(4) . . ?
C46 C41 C42 115.6(4) . . ?
C46 C41 B1 123.1(4) . . ?
C42 C41 B1 120.9(4) . . ?
C5C C4C C5B 118.1(4) . . ?
C5C C4C C4B 117.5(4) . . ?
C5B C4C C4B 124.4(4) . . ?
N8 C5A C4A 122.1(4) . . ?
N1 C5A N8 116.0(3) . . ?
N1 C5A C4A 121.9(4) . . ?
C25 C26 H01D 118.4 . . ?
C27 C26 C25 123.2(4) . . ?
C27 C26 H01D 118.4 . . ?
C82 C81 B2 121.1(4) . . ?
C86 C81 C82 115.4(4) . . ?
C86 C81 B2 123.1(4) . . ?
C66 C65 B2 124.8(4) . . ?
C70 C65 C66 115.5(4) . . ?
C70 C65 B2 119.7(4) . . ?
C25 C24 H01H 118.8 . . ?
C29 C24 C25 122.5(4) . . ?
C29 C24 H01H 118.8 . . ?
C5A C4A C5 117.8(4) . . ?
C4 C4A C5A 118.0(4) . . ?
C4 C4A C5 124.1(4) . . ?
O1 C2 C3 116.3(4) . . ?
N1 C2 O1 118.4(3) . . ?
N1 C2 C3 125.3(4) . . ?
C58 C57 C62 115.9(4) . . ?
C58 C57 B2 119.7(4) . . ?
C62 C57 B2 123.9(4) . . ?
C82 C83 C87 119.9(4) . . ?
C84 C83 C82 120.9(4) . . ?
C84 C83 C87 119.0(4) . . ?
C26 C27 C28 120.9(4) . . ?
C26 C27 C32 121.1(4) . . ?
C28 C27 C32 118.1(4) . . ?
C4A C5 H01N 120.1 . . ?
C6 C5 C4A 119.9(4) . . ?
C6 C5 H01N 120.1 . . ?
C78 C73 B2 118.9(4) . . ?
C74 C73 C78 115.9(4) . . ?
C74 C73 B2 124.8(4) . . ?
C24 C29 C31 120.2(4) . . ?
C28 C29 C24 121.3(4) . . ?
C28 C29 C31 118.5(4) . . ?
O1B C2B C3B 116.1(4) . . ?
N1B C2B O1B 118.4(3) . . ?
N1B C2B C3B 125.5(4) . . ?
C2 C3 H01S 121.4 . . ?
C4 C3 C2 117.2(4) . . ?
C4 C3 H01S 121.4 . . ?
N1B C5C C4C 122.6(4) . . ?
N8B C5C N1B 115.7(3) . . ?
N8B C5C C4C 121.7(4) . . ?
C27 C28 H01U 121.3 . . ?
C29 C28 C27 117.5(4) . . ?
C29 C28 H01U 121.3 . . ?
C73 C78 H01V 118.6 . . ?
C77 C78 C73 122.7(4) . . ?
C77 C78 H01V 118.6 . . ?
C34 C33 C38 115.9(4) . . ?
C34 C33 B1 124.8(4) . . ?
C38 C33 B1 118.9(4) . . ?
O2B C7B C6B 114.7(4) . . ?
N8B C7B O2B 119.8(4) . . ?
N8B C7B C6B 125.5(4) . . ?
C2B C3B H01Z 121.2 . . ?
C4B C3B C2B 117.5(4) . . ?
C4B C3B H01Z 121.2 . . ?
C49 C54 H020 119.0 . . ?
C53 C54 H020 119.0 . . ?
C53 C54 C49 122.0(5) . . ?
C7 C6 H021 121.3 . . ?
C5 C6 C7 117.3(4) . . ?
C5 C6 H021 121.3 . . ?
C36 C37 C38 121.1(4) . . ?
C36 C37 C40 119.1(4) . . ?
C38 C37 C40 119.7(4) . . ?
C57 C58 H023 118.8 . . ?
C59 C58 C57 122.5(4) . . ?
C59 C58 H023 118.8 . . ?
C65 C66 H024 119.0 . . ?
C67 C66 C65 121.9(4) . . ?
C67 C66 H024 119.0 . . ?
C4C C5B H027 120.2 . . ?
C6B C5B C4C 119.5(4) . . ?
C6B C5B H027 120.2 . . ?
C58 C59 C63 120.1(4) . . ?
C60 C59 C58 120.5(4) . . ?
C60 C59 C63 119.3(4) . . ?
C4A C4 H02A 120.0 . . ?
C3 C4 C4A 120.0(4) . . ?
C3 C4 H02A 120.0 . . ?
C22B C12B P2B 110.3(4) . . ?
C22B C12B C24B 106.3(4) . . ?
C23B C12B P2B 113.8(4) . . ?
C23B C12B C22B 111.6(4) . . ?
C23B C12B C24B 109.7(5) . . ?
C24B C12B P2B 104.6(3) . . ?
C84 C85 C88 118.5(4) . . ?
C86 C85 C84 120.4(4) . . ?
C86 C85 C88 121.1(5) . . ?
C54 C49 B1 122.0(4) . . ?
C50 C49 C54 115.6(4) . . ?
C50 C49 B1 121.9(4) . . ?
C41 C46 H02E 118.6 . . ?
C45 C46 C41 122.9(4) . . ?
C45 C46 H02E 118.6 . . ?
C83 C84 C85 118.4(4) . . ?
C83 C84 H02F 120.8 . . ?
C85 C84 H02F 120.8 . . ?
C33 C34 H02G 118.8 . . ?
C33 C34 C35 122.4(4) . . ?
C35 C34 H02G 118.8 . . ?
C45 C44 H02I 120.7 . . ?
C43 C44 H02I 120.7 . . ?
C43 C44 C45 118.6(4) . . ?
C4C C4B H02J 120.1 . . ?
C3B C4B C4C 119.7(4) . . ?
C3B C4B H02J 120.1 . . ?
C7B C6B H02K 121.4 . . ?
C5B C6B C7B 117.3(4) . . ?
C5B C6B H02K 121.4 . . ?
C49 C50 H02L 118.6 . . ?
C51 C50 C49 122.8(5) . . ?
C51 C50 H02L 118.6 . . ?
C81 C86 H02M 118.6 . . ?
C85 C86 C81 122.7(4) . . ?
C85 C86 H02M 118.6 . . ?
C59 C60 H02O 120.7 . . ?
C61 C60 C59 118.5(4) . . ?
C61 C60 H02O 120.7 . . ?
C13 C9 P1 104.5(3) . . ?
C13 C9 C14 108.2(4) . . ?
C15 C9 P1 112.9(3) . . ?
C15 C9 C13 110.2(4) . . ?
C15 C9 C14 111.5(4) . . ?
C14 C9 P1 109.2(3) . . ?
C67 C68 H02Q 120.9 . . ?
C67 C68 C69 118.2(4) . . ?
C69 C68 H02Q 120.9 . . ?
F6 C31 F4 106.1(4) . . ?
F6 C31 F5 105.6(4) . . ?
F6 C31 C29 113.7(4) . . ?
F4 C31 F5 106.1(4) . . ?
F4 C31 C29 112.8(4) . . ?
F5 C31 C29 111.9(4) . . ?
C46 C45 C48 120.0(4) . . ?
C44 C45 C46 120.0(4) . . ?
C44 C45 C48 120.0(4) . . ?
C9 C13 H02B 109.5 . . ?
C9 C13 H02C 109.5 . . ?
C9 C13 H02D 109.5 . . ?
H02B C13 H02C 109.5 . . ?
H02B C13 H02D 109.5 . . ?
H02C C13 H02D 109.5 . . ?
C78 C77 C80 119.8(4) . . ?
C76 C77 C78 119.8(4) . . ?
C76 C77 C80 120.4(4) . . ?
C37 C36 H02V 120.8 . . ?
C37 C36 C35 118.5(4) . . ?
C35 C36 H02V 120.8 . . ?
C76 C75 C74 119.6(4) . . ?
C76 C75 C79 119.9(4) . . ?
C74 C75 C79 120.6(5) . . ?
C14B C9B P1B 105.2(3) . . ?
C15B C9B P1B 115.5(4) . . ?
C15B C9B C14B 108.4(5) . . ?
C13B C9B P1B 107.7(4) . . ?
C13B C9B C14B 109.6(5) . . ?
C13B C9B C15B 110.3(4) . . ?
C18 C10 P1 104.5(3) . . ?
C17 C10 P1 110.4(3) . . ?
C17 C10 C18 108.1(4) . . ?
C16 C10 P1 112.4(3) . . ?
C16 C10 C18 111.1(4) . . ?
C16 C10 C17 110.1(4) . . ?
C65 C70 H031 118.5 . . ?
C69 C70 C65 122.9(5) . . ?
C69 C70 H031 118.5 . . ?
C23 C12 P2 109.9(3) . . ?
C23 C12 C22 110.2(5) . . ?
C22 C12 P2 113.8(3) . . ?
C1 C12 P2 104.9(3) . . ?
C1 C12 C23 109.1(4) . . ?
C1 C12 C22 108.7(4) . . ?
C77 C76 C75 119.2(4) . . ?
C77 C76 H034 120.4 . . ?
C75 C76 H034 120.4 . . ?
C60 C61 C62 120.6(4) . . ?
C60 C61 C64 119.3(4) . . ?
C62 C61 C64 120.0(4) . . ?
C57 C62 H036 119.1 . . ?
C61 C62 C57 121.9(4) . . ?
C61 C62 H036 119.1 . . ?
C73 C74 C75 122.7(4) . . ?
C73 C74 H037 118.7 . . ?
C75 C74 H037 118.7 . . ?
C9 C15 H03A 109.5 . . ?
C9 C15 H03B 109.5 . . ?
C9 C15 H03C 109.5 . . ?
H03A C15 H03B 109.5 . . ?
H03A C15 H03C 109.5 . . ?
H03B C15 H03C 109.5 . . ?
C41 C42 H039 118.8 . . ?
C43 C42 C41 122.4(4) . . ?
C43 C42 H039 118.8 . . ?
C66 C67 C71 118.2(5) . . ?
C68 C67 C66 121.0(5) . . ?
C68 C67 C71 120.8(5) . . ?
C54 C53 C52 120.6(5) . . ?
C54 C53 C56 120.7(5) . . ?
C52 C53 C56 118.7(5) . . ?
C34 C35 C39 119.6(4) . . ?
C36 C35 C34 120.0(4) . . ?
C36 C35 C39 120.3(4) . . ?
C10 C18 H03D 109.5 . . ?
C10 C18 H03E 109.5 . . ?
C10 C18 H03F 109.5 . . ?
H03D C18 H03E 109.5 . . ?
H03D C18 H03F 109.5 . . ?
H03E C18 H03F 109.5 . . ?
C20 C11 P2 110.1(4) . . ?
C20 C11 C19 108.8(5) . . ?
C20 C11 C21 110.2(5) . . ?
C19 C11 P2 104.6(3) . . ?
C21 C11 P2 114.2(4) . . ?
C21 C11 C19 108.6(5) . . ?
C10 C17 H03G 109.5 . . ?
C10 C17 H03H 109.5 . . ?
C10 C17 H03I 109.5 . . ?
H03G C17 H03H 109.5 . . ?
H03G C17 H03I 109.5 . . ?
H03H C17 H03I 109.5 . . ?
C33 C38 H03V 119.0 . . ?
C37 C38 C33 122.1(4) . . ?
C37 C38 H03V 119.0 . . ?
F014 C88 C85 111.2(5) . . ?
F026 C88 F014 103.2(7) . . ?
F026 C88 C85 112.8(6) . . ?
F026 C88 F03M 110.7(10) . . ?
F03M C88 F014 102.7(8) . . ?
F03M C88 C85 115.1(6) . . ?
F18 C88 C85 120.1(9) . . ?
F18 C88 F03N 104.4(11) . . ?
F18 C88 F19 105.3(13) . . ?
F03N C88 C85 112.3(6) . . ?
F03N C88 F19 96.0(9) . . ?
F19 C88 C85 115.6(8) . . ?
F00C C63 F00J 105.7(4) . . ?
F00C C63 C59 112.7(4) . . ?
F00E C63 F00C 106.7(4) . . ?
F00E C63 F00J 106.3(4) . . ?
F00E C63 C59 113.8(4) . . ?
F00J C63 C59 111.1(4) . . ?
C53 C52 H03W 120.8 . . ?
C51 C52 C53 118.4(5) . . ?
C51 C52 H03W 120.8 . . ?
C65 B2 C81 105.6(3) . . ?
C65 B2 C57 111.1(3) . . ?
C57 B2 C81 111.3(4) . . ?
C73 B2 C81 114.2(3) . . ?
C73 B2 C65 112.9(4) . . ?
C73 B2 C57 102.0(3) . . ?
C9B C14B H03J 109.5 . . ?
C9B C14B H03K 109.5 . . ?
C9B C14B H03L 109.5 . . ?
H03J C14B H03K 109.5 . . ?
H03J C14B H03L 109.5 . . ?
H03K C14B H03L 109.5 . . ?
F1 C32 F2 105.0(4) . . ?
F1 C32 C27 113.5(4) . . ?
F2 C32 C27 112.0(4) . . ?
F3 C32 F1 106.9(5) . . ?
F3 C32 F2 106.4(4) . . ?
F3 C32 C27 112.5(4) . . ?
C9 C14 H03M 109.5 . . ?
C9 C14 H03N 109.5 . . ?
C9 C14 H03O 109.5 . . ?
H03M C14 H03N 109.5 . . ?
H03M C14 H03O 109.5 . . ?
H03N C14 H03O 109.5 . . ?
C18B C10B P1B 104.7(3) . . ?
C18B C10B C16B 108.9(4) . . ?
C16B C10B P1B 113.6(4) . . ?
C17B C10B P1B 109.2(4) . . ?
C17B C10B C18B 109.5(5) . . ?
C17B C10B C16B 110.7(4) . . ?
C19B C11B P2B 104.5(3) . . ?
C20B C11B P2B 108.9(3) . . ?
C20B C11B C19B 108.7(5) . . ?
C21B C11B P2B 113.9(4) . . ?
C21B C11B C19B 111.2(5) . . ?
C21B C11B C20B 109.4(5) . . ?
C68 C69 C72 118.8(5) . . ?
C70 C69 C68 120.4(5) . . ?
C70 C69 C72 120.8(5) . . ?
C25 B1 C41 104.3(3) . . ?
C33 B1 C25 109.9(4) . . ?
C33 B1 C41 111.7(3) . . ?
C49 B1 C25 115.5(3) . . ?
C49 B1 C41 111.9(4) . . ?
C49 B1 C33 103.8(3) . . ?
F00B C87 C83 113.4(4) . . ?
F00I C87 F00B 105.8(4) . . ?
F00I C87 F00M 106.2(4) . . ?
F00I C87 C83 112.3(4) . . ?
F00M C87 F00B 105.5(4) . . ?
F00M C87 C83 113.0(4) . . ?
C50 C51 C55 118.2(5) . . ?
C52 C51 C50 120.5(5) . . ?
C52 C51 C55 121.3(5) . . ?
C44 C43 C42 120.5(4) . . ?
C44 C43 C47 119.3(5) . . ?
C42 C43 C47 120.3(5) . . ?
F019 C79 C75 114.0(4) . . ?
F02N C79 F019 101.7(5) . . ?
F02N C79 C75 116.6(5) . . ?
F02N C79 F03G 107.1(6) . . ?
F03G C79 F019 100.1(5) . . ?
F03G C79 C75 115.2(5) . . ?
F02O C79 C75 111.2(9) . . ?
F02O C79 F14 125.7(14) . . ?
F02O C79 F03H 104.1(13) . . ?
F14 C79 C75 109.6(8) . . ?
F14 C79 F03H 99.4(11) . . ?
F03H C79 C75 103.7(6) . . ?
C11 C20 H03P 109.5 . . ?
C11 C20 H03Q 109.5 . . ?
C11 C20 H03R 109.5 . . ?
H03P C20 H03Q 109.5 . . ?
H03P C20 H03R 109.5 . . ?
H03Q C20 H03R 109.5 . . ?
C10 C16 H03S 109.5 . . ?
C10 C16 H03T 109.5 . . ?
C10 C16 H03U 109.5 . . ?
H03S C16 H03T 109.5 . . ?
H03S C16 H03U 109.5 . . ?
H03T C16 H03U 109.5 . . ?
F00Q C56 F00S 106.9(5) . . ?
F00Q C56 F00U 107.5(5) . . ?
F00Q C56 C53 113.4(5) . . ?
F00S C56 C53 111.3(5) . . ?
F00U C56 F00S 105.4(5) . . ?
F00U C56 C53 111.9(5) . . ?
C12 C23 H04A 109.5 . . ?
C12 C23 H04B 109.5 . . ?
C12 C23 H04C 109.5 . . ?
H04A C23 H04B 109.5 . . ?
H04A C23 H04C 109.5 . . ?
H04B C23 H04C 109.5 . . ?
C12 C22 H04D 109.5 . . ?
C12 C22 H04E 109.5 . . ?
C12 C22 H04F 109.5 . . ?
H04D C22 H04E 109.5 . . ?
H04D C22 H04F 109.5 . . ?
H04E C22 H04F 109.5 . . ?
C9B C15B H04G 109.5 . . ?
C9B C15B H04H 109.5 . . ?
C9B C15B H04I 109.5 . . ?
H04G C15B H04H 109.5 . . ?
H04G C15B H04I 109.5 . . ?
H04H C15B H04I 109.5 . . ?
F00H C39 C35 108.5(11) . . ?
F9 C39 F00H 104.8(13) . . ?
F9 C39 F8 109.4(12) . . ?
F9 C39 C35 119.4(14) . . ?
F8 C39 F00H 101.1(13) . . ?
F8 C39 C35 111.8(12) . . ?
F7 C39 C35 118.0(13) . . ?
F7 C39 F20 102.6(11) . . ?
F21 C39 C35 114.9(8) . . ?
F21 C39 F7 109.0(10) . . ?
F21 C39 F20 101.1(8) . . ?
F20 C39 C35 109.1(8) . . ?
C10B C18B H04J 109.5 . . ?
C10B C18B H04K 109.5 . . ?
C10B C18B H04L 109.5 . . ?
H04J C18B H04K 109.5 . . ?
H04J C18B H04L 109.5 . . ?
H04K C18B H04L 109.5 . . ?
C12B C22B H04M 109.5 . . ?
C12B C22B H04N 109.5 . . ?
C12B C22B H04O 109.5 . . ?
H04M C22B H04N 109.5 . . ?
H04M C22B H04O 109.5 . . ?
H04N C22B H04O 109.5 . . ?
C10B C16B H04P 109.5 . . ?
C10B C16B H04Q 109.5 . . ?
C10B C16B H04R 109.5 . . ?
H04P C16B H04Q 109.5 . . ?
H04P C16B H04R 109.5 . . ?
H04Q C16B H04R 109.5 . . ?
C12B C23B H04S 109.5 . . ?
C12B C23B H04T 109.5 . . ?
C12B C23B H04U 109.5 . . ?
H04S C23B H04T 109.5 . . ?
H04S C23B H04U 109.5 . . ?
H04T C23B H04U 109.5 . . ?
C12 C1 H04V 109.5 . . ?
C12 C1 H04W 109.5 . . ?
C12 C1 H04X 109.5 . . ?
H04V C1 H04W 109.5 . . ?
H04V C1 H04X 109.5 . . ?
H04W C1 H04X 109.5 . . ?
F049 C64 C61 110.7(6) . . ?
F04O C64 C61 117.9(6) . . ?
F04O C64 F049 103.8(9) . . ?
F04O C64 F04S 109.9(10) . . ?
F04S C64 C61 112.9(6) . . ?
F04S C64 F049 99.7(8) . . ?
F04T C64 C61 110.5(6) . . ?
F04P C64 C61 113.0(7) . . ?
F04P C64 F04T 98.3(8) . . ?
F0 C64 C61 119.1(7) . . ?
F0 C64 F04T 105.0(11) . . ?
F0 C64 F04P 108.7(11) . . ?
F00P C40 F01Q 101.7(16) . . ?
F00P C40 C37 118.4(18) . . ?
F011 C40 F00P 103.0(15) . . ?
F011 C40 F01Q 102.7(15) . . ?
F011 C40 C37 119.9(11) . . ?
F01Q C40 C37 108.7(12) . . ?
F16 C40 C37 115.9(10) . . ?
F16 C40 F01R 108.8(12) . . ?
F16 C40 F17 104.8(9) . . ?
F01R C40 C37 112.2(11) . . ?
F01R C40 F17 104.9(10) . . ?
F17 C40 C37 109.4(7) . . ?
C11 C19 H04Y 109.5 . . ?
C11 C19 H 109.5 . . ?
C11 C19 HA 109.5 . . ?
H04Y C19 H 109.5 . . ?
H04Y C19 HA 109.5 . . ?
H C19 HA 109.5 . . ?
C11B C19B H04Z 109.5 . . ?
C11B C19B HB 109.5 . . ?
C11B C19B HC 109.5 . . ?
H04Z C19B HB 109.5 . . ?
H04Z C19B HC 109.5 . . ?
HB C19B HC 109.5 . . ?
C10B C17B H04 109.5 . . ?
C10B C17B HD 109.5 . . ?
C10B C17B HE 109.5 . . ?
H04 C17B HD 109.5 . . ?
H04 C17B HE 109.5 . . ?
HD C17B HE 109.5 . . ?
C9B C13B H1 109.5 . . ?
C9B C13B HF 109.5 . . ?
C9B C13B HG 109.5 . . ?
H1 C13B HF 109.5 . . ?
H1 C13B HG 109.5 . . ?
HF C13B HG 109.5 . . ?
F00W C55 F00X 104.7(5) . . ?
F00W C55 F010 108.5(5) . . ?
F00W C55 C51 113.2(5) . . ?
F00X C55 C51 112.0(5) . . ?
F010 C55 F00X 103.7(5) . . ?
F010 C55 C51 113.8(5) . . ?
C12B C24B H2 109.5 . . ?
C12B C24B HH 109.5 . . ?
C12B C24B HI 109.5 . . ?
H2 C24B HH 109.5 . . ?
H2 C24B HI 109.5 . . ?
HH C24B HI 109.5 . . ?
F00Z C80 C77 111.9(10) . . ?
F013 C80 F00Z 106.2(13) . . ?
F013 C80 C77 115.1(14) . . ?
F01W C80 F00Z 104.6(13) . . ?
F01W C80 F013 107.4(13) . . ?
F01W C80 C77 111.0(13) . . ?
F01X C80 C77 117.7(11) . . ?
F01X C80 F23 105.3(13) . . ?
F01X C80 F00{ 103.7(11) . . ?
F23 C80 C77 113.5(13) . . ?
F00{ C80 C77 112.6(10) . . ?
F00{ C80 F23 102.4(11) . . ?
C11 C21 H3 109.5 . . ?
C11 C21 HJ 109.5 . . ?
C11 C21 HK 109.5 . . ?
H3 C21 HJ 109.5 . . ?
H3 C21 HK 109.5 . . ?
HJ C21 HK 109.5 . . ?
F025 C48 C45 114.3(5) . . ?
F025 C48 F033 102.2(5) . . ?
F028 C48 F025 105.8(6) . . ?
F028 C48 C45 115.6(5) . . ?
F028 C48 F033 104.9(6) . . ?
F033 C48 C45 112.7(5) . . ?
F10 C48 C45 110.8(8) . . ?
F11 C48 C45 120.7(12) . . ?
F11 C48 F10 106.2(12) . . ?
F11 C48 F12 108.5(15) . . ?
F12 C48 C45 107.3(9) . . ?
F12 C48 F10 101.7(13) . . ?
F017 C71 C67 111.3(9) . . ?
F01E C71 F017 104.9(12) . . ?
F01E C71 F02X 105.3(10) . . ?
F01E C71 C67 117.2(12) . . ?
F02X C71 F017 103.7(9) . . ?
F02X C71 C67 113.3(10) . . ?
F22 C71 C67 117.6(15) . . ?
F01F C71 C67 109.3(14) . . ?
F01F C71 F22 103.2(15) . . ?
F01F C71 F02Y 104.7(15) . . ?
F02Y C71 C67 115.0(16) . . ?
F02Y C71 F22 105.6(15) . . ?
C11B C20B H4 109.5 . . ?
C11B C20B HL 109.5 . . ?
C11B C20B HM 109.5 . . ?
H4 C20B HL 109.5 . . ?
H4 C20B HM 109.5 . . ?
HL C20B HM 109.5 . . ?
F030 C47 C43 112.7(8) . . ?
F030 C47 F04Q 101.2(9) . . ?
F04I C47 F030 109.9(12) . . ?
F04I C47 C43 117.0(7) . . ?
F04I C47 F04Q 101.4(9) . . ?
F04Q C47 C43 113.0(8) . . ?
F04J C47 C43 109.7(8) . . ?
F15 C47 C43 117.8(11) . . ?
F15 C47 F04J 101.0(11) . . ?
F04R C47 C43 113.8(12) . . ?
F04R C47 F04J 105.6(11) . . ?
F04R C47 F15 107.5(13) . . ?
C11B C21B H5 109.5 . . ?
C11B C21B HN 109.5 . . ?
C11B C21B HO 109.5 . . ?
H5 C21B HN 109.5 . . ?
H5 C21B HO 109.5 . . ?
HN C21B HO 109.5 . . ?
F02H C72 C69 113.5(10) . . ?
F02H C72 F045 110.5(12) . . ?
F02H C72 F04U 104.0(14) . . ?
F045 C72 C69 116.8(9) . . ?
F045 C72 F04U 100.1(10) . . ?
F04U C72 C69 110.3(10) . . ?
F13 C72 C69 114.9(10) . . ?
F04V C72 C69 116.1(10) . . ?
F04V C72 F13 104.4(11) . . ?
F04V C72 F02I 101.8(10) . . ?
F02I C72 C69 117.4(8) . . ?
F02I C72 F13 100.0(11) . . ?

loop_
_geom_bond_atom_site_label_1
_geom_bond_atom_site_label_2
_geom_bond_distance
_geom_bond_site_symmetry_2
_geom_bond_publ_flag
Ag1 P1 2.4113(11) . ?
Ag1 P1B 2.4114(10) . ?
Ag2 P2B 2.4404(11) . ?
Ag2 P2 2.4346(12) . ?
Ag2 N8 2.565(3) . ?
Ag2 N8B 2.561(3) . ?
P1 O1 1.658(3) . ?
P1 C9 1.865(4) . ?
P1 C10 1.859(4) . ?
P2B O2B 1.669(3) . ?
P2B C12B 1.858(5) . ?
P2B C11B 1.856(4) . ?
P1B O1B 1.661(3) . ?
P1B C9B 1.850(5) . ?
P1B C10B 1.856(5) . ?
P2 O2 1.672(3) . ?
P2 C12 1.857(5) . ?
P2 C11 1.854(5) . ?
F6 C31 1.328(5) . ?
F4 C31 1.332(6) . ?
O1 C2 1.372(5) . ?
O2B C7B 1.370(5) . ?
F00B C87 1.343(6) . ?
F00C C63 1.333(5) . ?
F1 C32 1.331(5) . ?
F00E C63 1.320(6) . ?
O1B C2B 1.379(5) . ?
O2 C7 1.368(5) . ?
F00H C39 1.371(10) . ?
F00I C87 1.332(5) . ?
F00J C63 1.338(6) . ?
N8 C7 1.302(5) . ?
N8 C5A 1.374(5) . ?
F2 C32 1.347(6) . ?
F00M C87 1.333(6) . ?
N1 C5A 1.368(5) . ?
N1 C2 1.312(5) . ?
F5 C31 1.346(6) . ?
F00P C40 1.353(13) . ?
F00Q C56 1.326(7) . ?
N1B C2B 1.313(5) . ?
N1B C5C 1.366(5) . ?
F00S C56 1.345(6) . ?
F9 C39 1.330(12) . ?
F00U C56 1.337(6) . ?
F3 C32 1.318(6) . ?
F00W C55 1.323(7) . ?
F00X C55 1.351(7) . ?
N8B C5C 1.366(5) . ?
N8B C7B 1.302(5) . ?
F00Z C80 1.334(11) . ?
F010 C55 1.328(7) . ?
F011 C40 1.346(12) . ?
C25 C26 1.404(6) . ?
C25 C24 1.404(6) . ?
C25 B1 1.649(6) . ?
F013 C80 1.322(11) . ?
F014 C88 1.316(7) . ?
C7 C6 1.425(5) . ?
C82 H016 0.9300 . ?
C82 C81 1.410(6) . ?
C82 C83 1.393(6) . ?
F017 C71 1.346(10) . ?
F8 C39 1.367(12) . ?
F019 C79 1.399(7) . ?
C41 C46 1.400(6) . ?
C41 C42 1.403(6) . ?
C41 B1 1.651(6) . ?
C4C C5C 1.408(5) . ?
C4C C5B 1.413(6) . ?
C4C C4B 1.416(6) . ?
C5A C4A 1.412(5) . ?
C26 H01D 0.9300 . ?
C26 C27 1.382(6) . ?
F01E C71 1.319(10) . ?
C81 C86 1.406(6) . ?
C81 B2 1.649(6) . ?
C65 C66 1.404(6) . ?
C65 C70 1.397(6) . ?
C65 B2 1.642(6) . ?
C24 H01H 0.9300 . ?
C24 C29 1.393(6) . ?
C4A C5 1.420(7) . ?
C4A C4 1.399(6) . ?
C2 C3 1.413(6) . ?
C57 C58 1.393(6) . ?
C57 C62 1.410(6) . ?
C57 B2 1.643(6) . ?
C83 C84 1.389(6) . ?
C83 C87 1.492(7) . ?
C27 C28 1.389(6) . ?
C27 C32 1.497(6) . ?
C5 H01N 0.9300 . ?
C5 C6 1.349(7) . ?
C73 C78 1.399(6) . ?
C73 C74 1.393(6) . ?
C73 B2 1.634(6) . ?
C29 C28 1.382(6) . ?
C29 C31 1.499(6) . ?
F01Q C40 1.357(13) . ?
C2B C3B 1.406(6) . ?
C3 H01S 0.9300 . ?
C3 C4 1.359(7) . ?
C28 H01U 0.9300 . ?
C78 H01V 0.9300 . ?
C78 C77 1.394(6) . ?
F01W C80 1.317(11) . ?
C33 C34 1.390(6) . ?
C33 C38 1.403(6) . ?
C33 B1 1.643(6) . ?
C7B C6B 1.416(6) . ?
C3B H01Z 0.9300 . ?
C3B C4B 1.358(6) . ?
C54 H020 0.9300 . ?
C54 C49 1.414(6) . ?
C54 C53 1.380(6) . ?
C6 H021 0.9300 . ?
C37 C36 1.376(7) . ?
C37 C38 1.388(6) . ?
C37 C40 1.463(5) . ?
C58 H023 0.9300 . ?
C58 C59 1.393(6) . ?
C66 H024 0.9300 . ?
C66 C67 1.400(7) . ?
F025 C48 1.335(6) . ?
F026 C88 1.291(9) . ?
C5B H027 0.9300 . ?
C5B C6B 1.361(6) . ?
F028 C48 1.320(7) . ?
C59 C60 1.390(6) . ?
C59 C63 1.494(6) . ?
C4 H02A 0.9300 . ?
C12B C22B 1.530(6) . ?
C12B C23B 1.516(8) . ?
C12B C24B 1.552(7) . ?
C85 C84 1.392(7) . ?
C85 C86 1.391(6) . ?
C85 C88 1.468(6) . ?
C49 C50 1.397(7) . ?
C49 B1 1.632(6) . ?
C46 H02E 0.9300 . ?
C46 C45 1.391(6) . ?
C84 H02F 0.9300 . ?
C34 H02G 0.9300 . ?
C34 C35 1.405(6) . ?
F02H C72 1.285(11) . ?
C44 H02I 0.9300 . ?
C44 C45 1.391(7) . ?
C44 C43 1.391(7) . ?
C4B H02J 0.9300 . ?
C6B H02K 0.9300 . ?
C50 H02L 0.9300 . ?
C50 C51 1.389(7) . ?
C86 H02M 0.9300 . ?
F02N C79 1.318(7) . ?
C60 H02O 0.9300 . ?
C60 C61 1.383(7) . ?
C9 C13 1.542(7) . ?
C9 C15 1.525(7) . ?
C9 C14 1.545(6) . ?
C68 H02Q 0.9300 . ?
C68 C67 1.381(8) . ?
C68 C69 1.392(8) . ?
C45 C48 1.457(6) . ?
C13 H02B 0.9600 . ?
C13 H02C 0.9600 . ?
C13 H02D 0.9600 . ?
C77 C76 1.386(7) . ?
C77 C80 1.470(6) . ?
C36 H02V 0.9300 . ?
C36 C35 1.391(6) . ?
C75 C76 1.395(7) . ?
C75 C74 1.400(6) . ?
C75 C79 1.473(6) . ?
F02X C71 1.345(10) . ?
C9B C14B 1.542(7) . ?
C9B C15B 1.536(6) . ?
C9B C13B 1.525(7) . ?
C10 C18 1.538(6) . ?
C10 C17 1.536(7) . ?
C10 C16 1.532(6) . ?
F030 C47 1.336(10) . ?
C70 H031 0.9300 . ?
C70 C69 1.391(6) . ?
C12 C23 1.533(6) . ?
C12 C22 1.546(7) . ?
C12 C1 1.529(7) . ?
F033 C48 1.354(6) . ?
C76 H034 0.9300 . ?
C61 C62 1.398(6) . ?
C61 C64 1.471(6) . ?
C62 H036 0.9300 . ?
C74 H037 0.9300 . ?
C15 H03A 0.9600 . ?
C15 H03B 0.9600 . ?
C15 H03C 0.9600 . ?
C42 H039 0.9300 . ?
C42 C43 1.391(7) . ?
C67 C71 1.465(7) . ?
C53 C52 1.404(7) . ?
C53 C56 1.501(7) . ?
C35 C39 1.466(6) . ?
C18 H03D 0.9600 . ?
C18 H03E 0.9600 . ?
C18 H03F 0.9600 . ?
C11 C20 1.531(7) . ?
C11 C19 1.540(7) . ?
C11 C21 1.536(8) . ?
C17 H03G 0.9600 . ?
C17 H03H 0.9600 . ?
C17 H03I 0.9600 . ?
F03G C79 1.324(7) . ?
C38 H03V 0.9300 . ?
C88 F03M 1.314(8) . ?
C88 F18 1.280(11) . ?
C88 F03N 1.342(8) . ?
C88 F19 1.348(11) . ?
C52 H03W 0.9300 . ?
C52 C51 1.379(7) . ?
C14B H03J 0.9600 . ?
C14B H03K 0.9600 . ?
C14B H03L 0.9600 . ?
C14 H03M 0.9600 . ?
C14 H03N 0.9600 . ?
C14 H03O 0.9600 . ?
C10B C18B 1.531(8) . ?
C10B C16B 1.534(7) . ?
C10B C17B 1.529(7) . ?
C11B C19B 1.544(8) . ?
C11B C20B 1.542(7) . ?
C11B C21B 1.534(9) . ?
C69 C72 1.444(7) . ?
C51 C55 1.488(8) . ?
C43 C47 1.461(7) . ?
C79 F02O 1.260(11) . ?
C79 F14 1.264(11) . ?
C79 F03H 1.426(10) . ?
C20 H03P 0.9600 . ?
C20 H03Q 0.9600 . ?
C20 H03R 0.9600 . ?
C16 H03S 0.9600 . ?
C16 H03T 0.9600 . ?
C16 H03U 0.9600 . ?
C23 H04A 0.9600 . ?
C23 H04B 0.9600 . ?
C23 H04C 0.9600 . ?
C22 H04D 0.9600 . ?
C22 H04E 0.9600 . ?
C22 H04F 0.9600 . ?
C15B H04G 0.9600 . ?
C15B H04H 0.9600 . ?
C15B H04I 0.9600 . ?
C39 F7 1.338(11) . ?
C39 F21 1.323(10) . ?
C39 F20 1.415(9) . ?
F045 C72 1.286(9) . ?
C18B H04J 0.9600 . ?
C18B H04K 0.9600 . ?
C18B H04L 0.9600 . ?
C22B H04M 0.9600 . ?
C22B H04N 0.9600 . ?
C22B H04O 0.9600 . ?
C16B H04P 0.9600 . ?
C16B H04Q 0.9600 . ?
C16B H04R 0.9600 . ?
F049 C64 1.358(9) . ?
C23B H04S 0.9600 . ?
C23B H04T 0.9600 . ?
C23B H04U 0.9600 . ?
C1 H04V 0.9600 . ?
C1 H04W 0.9600 . ?
C1 H04X 0.9600 . ?
C64 F04O 1.270(9) . ?
C64 F04S 1.302(9) . ?
C64 F04T 1.362(9) . ?
C64 F04P 1.315(9) . ?
C64 F0 1.271(9) . ?
C40 F16 1.312(10) . ?
C40 F01R 1.328(9) . ?
C40 F17 1.360(9) . ?
C19 H04Y 0.9600 . ?
C19 H 0.9600 . ?
C19 HA 0.9600 . ?
C19B H04Z 0.9600 . ?
C19B HB 0.9600 . ?
C19B HC 0.9600 . ?
C17B H04 0.9600 . ?
C17B HD 0.9600 . ?
C17B HE 0.9600 . ?
C13B H1 0.9600 . ?
C13B HF 0.9600 . ?
C13B HG 0.9600 . ?
F04I C47 1.319(9) . ?
C24B H2 0.9600 . ?
C24B HH 0.9600 . ?
C24B HI 0.9600 . ?
C80 F01X 1.335(11) . ?
C80 F23 1.340(11) . ?
C80 F00{ 1.339(9) . ?
C21 H3 0.9600 . ?
C21 HJ 0.9600 . ?
C21 HK 0.9600 . ?
C48 F10 1.352(11) . ?
C48 F11 1.277(11) . ?
C48 F12 1.328(12) . ?
F04Q C47 1.350(10) . ?
C71 F22 1.350(13) . ?
C71 F01F 1.341(12) . ?
C71 F02Y 1.341(13) . ?
C20B H4 0.9600 . ?
C20B HL 0.9600 . ?
C20B HM 0.9600 . ?
F04U C72 1.364(12) . ?
C47 F04J 1.360(10) . ?
C47 F15 1.315(12) . ?
C47 F04R 1.300(12) . ?
C21B H5 0.9600 . ?
C21B HN 0.9600 . ?
C21B HO 0.9600 . ?
C72 F13 1.333(11) . ?
C72 F04V 1.309(11) . ?
C72 F02I 1.328(10) . ?

loop_
_geom_torsion_atom_site_label_1
_geom_torsion_atom_site_label_2
_geom_torsion_atom_site_label_3
_geom_torsion_atom_site_label_4
_geom_torsion
_geom_torsion_site_symmetry_1
_geom_torsion_site_symmetry_2
_geom_torsion_site_symmetry_3
_geom_torsion_site_symmetry_4
_geom_torsion_publ_flag
Ag1 P1 O1 C2 13.6(3) . . . . ?
Ag1 P1 C9 C13 -48.9(3) . . . . ?
Ag1 P1 C9 C15 -168.7(3) . . . . ?
Ag1 P1 C9 C14 66.7(4) . . . . ?
Ag1 P1 C10 C18 22.1(4) . . . . ?
Ag1 P1 C10 C17 -93.9(4) . . . . ?
Ag1 P1 C10 C16 142.7(3) . . . . ?
Ag1 P1B O1B C2B 15.5(3) . . . . ?
Ag1 P1B C9B C14B 67.1(4) . . . . ?
Ag1 P1B C9B C15B -173.5(3) . . . . ?
Ag1 P1B C9B C13B -49.8(4) . . . . ?
Ag1 P1B C10B C18B -38.3(4) . . . . ?
Ag1 P1B C10B C16B -157.0(4) . . . . ?
Ag1 P1B C10B C17B 78.9(4) . . . . ?
Ag2 P2B O2B C7B 12.0(3) . . . . ?
Ag2 P2B C12B C22B -87.7(4) . . . . ?
Ag2 P2B C12B C23B 146.0(4) . . . . ?
Ag2 P2B C12B C24B 26.2(4) . . . . ?
Ag2 P2B C11B C19B -45.7(4) . . . . ?
Ag2 P2B C11B C20B 70.3(4) . . . . ?
Ag2 P2B C11B C21B -167.3(4) . . . . ?
Ag2 P2 O2 C7 8.0(3) . . . . ?
Ag2 P2 C12 C23 -89.5(4) . . . . ?
Ag2 P2 C12 C22 146.3(3) . . . . ?
Ag2 P2 C12 C1 27.6(4) . . . . ?
Ag2 P2 C11 C20 70.0(4) . . . . ?
Ag2 P2 C11 C19 -46.8(4) . . . . ?
Ag2 P2 C11 C21 -165.4(4) . . . . ?
Ag2 N8 C7 O2 28.9(4) . . . . ?
Ag2 N8 C7 C6 -152.1(3) . . . . ?
Ag2 N8 C5A N1 -37.8(4) . . . . ?
Ag2 N8 C5A C4A 142.5(3) . . . . ?
Ag2 N8B C5C N1B -49.2(4) . . . . ?
Ag2 N8B C5C C4C 130.0(4) . . . . ?
Ag2 N8B C7B O2B 38.8(4) . . . . ?
Ag2 N8B C7B C6B -142.1(4) . . . . ?
P1 O1 C2 N1 -52.5(4) . . . . ?
P1 O1 C2 C3 128.8(3) . . . . ?
P2B O2B C7B N8B -37.6(5) . . . . ?
P2B O2B C7B C6B 143.3(3) . . . . ?
P1B O1B C2B N1B -47.7(5) . . . . ?
P1B O1B C2B C3B 132.9(4) . . . . ?
P2 O2 C7 N8 -27.0(5) . . . . ?
P2 O2 C7 C6 153.8(3) . . . . ?
O1 P1 C9 C13 62.6(3) . . . . ?
O1 P1 C9 C15 -57.2(4) . . . . ?
O1 P1 C9 C14 178.2(3) . . . . ?
O1 P1 C10 C18 -91.2(3) . . . . ?
O1 P1 C10 C17 152.8(3) . . . . ?
O1 P1 C10 C16 29.4(4) . . . . ?
O1 C2 C3 C4 -174.3(4) . . . . ?
O2B P2B C12B C22B 160.1(3) . . . . ?
O2B P2B C12B C23B 33.8(4) . . . . ?
O2B P2B C12B C24B -86.0(4) . . . . ?
O2B P2B C11B C19B 64.9(4) . . . . ?
O2B P2B C11B C20B -179.2(4) . . . . ?
O2B P2B C11B C21B -56.7(5) . . . . ?
O2B C7B C6B C5B -176.5(4) . . . . ?
O1B P1B C9B C14B -49.2(4) . . . . ?
O1B P1B C9B C15B 70.3(4) . . . . ?
O1B P1B C9B C13B -166.0(4) . . . . ?
O1B P1B C10B C18B 76.1(3) . . . . ?
O1B P1B C10B C16B -42.6(4) . . . . ?
O1B P1B C10B C17B -166.7(4) . . . . ?
O1B C2B C3B C4B -173.1(4) . . . . ?
O2 P2 C12 C23 157.6(4) . . . . ?
O2 P2 C12 C22 33.5(4) . . . . ?
O2 P2 C12 C1 -85.2(3) . . . . ?
O2 P2 C11 C20 179.9(4) . . . . ?
O2 P2 C11 C19 63.1(4) . . . . ?
O2 P2 C11 C21 -55.5(4) . . . . ?
O2 C7 C6 C5 -177.2(4) . . . . ?
N8 C7 C6 C5 3.7(6) . . . . ?
N8 C5A C4A C5 6.9(6) . . . . ?
N8 C5A C4A C4 -171.4(4) . . . . ?
N1 C5A C4A C5 -172.9(4) . . . . ?
N1 C5A C4A C4 8.9(6) . . . . ?
N1 C2 C3 C4 7.0(7) . . . . ?
N1B C2B C3B C4B 7.5(7) . . . . ?
N8B C7B C6B C5B 4.4(7) . . . . ?
C25 C26 C27 C28 -3.9(7) . . . . ?
C25 C26 C27 C32 176.2(4) . . . . ?
C25 C24 C29 C28 -3.7(7) . . . . ?
C25 C24 C29 C31 176.9(4) . . . . ?
C7 N8 C5A N1 174.5(3) . . . . ?
C7 N8 C5A C4A -5.2(6) . . . . ?
C82 C81 C86 C85 1.4(6) . . . . ?
C82 C81 B2 C65 91.7(4) . . . . ?
C82 C81 B2 C57 -29.0(5) . . . . ?
C82 C81 B2 C73 -143.7(4) . . . . ?
C82 C83 C84 C85 0.9(6) . . . . ?
C82 C83 C87 F00B 25.8(6) . . . . ?
C82 C83 C87 F00I -94.1(5) . . . . ?
C82 C83 C87 F00M 145.8(4) . . . . ?
C41 C46 C45 C44 2.7(7) . . . . ?
C41 C46 C45 C48 -177.1(4) . . . . ?
C41 C42 C43 C44 2.5(8) . . . . ?
C41 C42 C43 C47 -178.4(5) . . . . ?
C4C C5B C6B C7B -3.3(7) . . . . ?
C5A N8 C7 O2 -179.2(3) . . . . ?
C5A N8 C7 C6 -0.2(6) . . . . ?
C5A N1 C2 O1 -179.0(3) . . . . ?
C5A N1 C2 C3 -0.4(6) . . . . ?
C5A C4A C5 C6 -3.1(6) . . . . ?
C5A C4A C4 C3 -1.9(7) . . . . ?
C26 C25 C24 C29 0.9(6) . . . . ?
C26 C25 B1 C41 52.8(5) . . . . ?
C26 C25 B1 C33 -67.1(5) . . . . ?
C26 C25 B1 C49 175.9(4) . . . . ?
C26 C27 C28 C29 1.0(7) . . . . ?
C26 C27 C32 F1 -11.6(7) . . . . ?
C26 C27 C32 F2 -130.3(5) . . . . ?
C26 C27 C32 F3 110.0(5) . . . . ?
C81 C82 C83 C84 -0.6(6) . . . . ?
C81 C82 C83 C87 174.6(4) . . . . ?
C65 C66 C67 C68 2.8(7) . . . . ?
C65 C66 C67 C71 -175.2(4) . . . . ?
C65 C70 C69 C68 2.1(7) . . . . ?
C65 C70 C69 C72 -179.5(5) . . . . ?
C24 C25 C26 C27 2.8(6) . . . . ?
C24 C25 B1 C41 -124.9(4) . . . . ?
C24 C25 B1 C33 115.2(5) . . . . ?
C24 C25 B1 C49 -1.8(6) . . . . ?
C24 C29 C28 C27 2.7(6) . . . . ?
C24 C29 C31 F6 -19.1(6) . . . . ?
C24 C29 C31 F4 101.8(5) . . . . ?
C24 C29 C31 F5 -138.6(4) . . . . ?
C4A C5 C6 C7 -1.8(6) . . . . ?
C2 N1 C5A N8 172.6(3) . . . . ?
C2 N1 C5A C4A -7.7(5) . . . . ?
C2 C3 C4 C4A -5.5(7) . . . . ?
C57 C58 C59 C60 1.2(7) . . . . ?
C57 C58 C59 C63 -178.3(4) . . . . ?
C83 C82 C81 C86 -0.6(6) . . . . ?
C83 C82 C81 B2 -173.5(4) . . . . ?
C5 C4A C4 C3 -180.0(4) . . . . ?
C73 C78 C77 C76 2.2(7) . . . . ?
C73 C78 C77 C80 -176.2(4) . . . . ?
C2B N1B C5C N8B 174.2(4) . . . . ?
C2B N1B C5C C4C -5.0(6) . . . . ?
C2B C3B C4B C4C -4.3(7) . . . . ?
C5C N1B C2B O1B 177.8(4) . . . . ?
C5C N1B C2B C3B -2.8(7) . . . . ?
C5C N8B C7B O2B -177.5(4) . . . . ?
C5C N8B C7B C6B 1.5(6) . . . . ?
C5C C4C C5B C6B -3.2(7) . . . . ?
C5C C4C C4B C3B -2.7(7) . . . . ?
C28 C27 C32 F1 168.4(4) . . . . ?
C28 C27 C32 F2 49.8(6) . . . . ?
C28 C27 C32 F3 -69.9(6) . . . . ?
C28 C29 C31 F6 161.5(4) . . . . ?
C28 C29 C31 F4 -77.6(6) . . . . ?
C28 C29 C31 F5 41.9(6) . . . . ?
C78 C73 C74 C75 0.4(6) . . . . ?
C78 C73 B2 C81 -168.2(4) . . . . ?
C78 C73 B2 C65 -47.6(5) . . . . ?
C78 C73 B2 C57 71.6(5) . . . . ?
C78 C77 C76 C75 -0.8(7) . . . . ?
C78 C77 C80 F00Z -32.2(11) . . . . ?
C78 C77 C80 F013 -153.5(18) . . . . ?
C78 C77 C80 F01W 84(2) . . . . ?
C78 C77 C80 F01X -14.6(17) . . . . ?
C78 C77 C80 F23 109.0(14) . . . . ?
C78 C77 C80 F00{ -135.2(11) . . . . ?
C33 C34 C35 C36 -0.5(7) . . . . ?
C33 C34 C35 C39 -178.1(4) . . . . ?
C7B N8B C5C N1B 172.2(4) . . . . ?
C7B N8B C5C C4C -8.5(6) . . . . ?
C54 C49 C50 C51 -2.8(7) . . . . ?
C54 C49 B1 C25 44.7(6) . . . . ?
C54 C49 B1 C41 163.7(4) . . . . ?
C54 C49 B1 C33 -75.7(5) . . . . ?
C54 C53 C52 C51 -0.3(7) . . . . ?
C54 C53 C56 F00Q 6.4(7) . . . . ?
C54 C53 C56 F00S -114.1(5) . . . . ?
C54 C53 C56 F00U 128.3(5) . . . . ?
C37 C36 C35 C34 -0.6(7) . . . . ?
C37 C36 C35 C39 177.0(5) . . . . ?
C58 C57 C62 C61 -0.6(6) . . . . ?
C58 C57 B2 C81 -49.2(5) . . . . ?
C58 C57 B2 C65 -166.5(4) . . . . ?
C58 C57 B2 C73 73.0(5) . . . . ?
C58 C59 C60 C61 -1.6(7) . . . . ?
C58 C59 C63 F00C -139.9(4) . . . . ?
C58 C59 C63 F00E -18.2(6) . . . . ?
C58 C59 C63 F00J 101.8(5) . . . . ?
C66 C65 C70 C69 0.2(6) . . . . ?
C66 C65 B2 C81 116.4(4) . . . . ?
C66 C65 B2 C57 -122.9(4) . . . . ?
C66 C65 B2 C73 -9.0(6) . . . . ?
C66 C67 C71 F017 -57.3(11) . . . . ?
C66 C67 C71 F01E 63.4(15) . . . . ?
C66 C67 C71 F02X -173.6(9) . . . . ?
C66 C67 C71 F22 -74(2) . . . . ?
C66 C67 C71 F01F 44(2) . . . . ?
C66 C67 C71 F02Y 161(3) . . . . ?
C5B C4C C5C N1B -171.4(4) . . . . ?
C5B C4C C5C N8B 9.4(6) . . . . ?
C5B C4C C4B C3B 176.3(5) . . . . ?
C59 C60 C61 C62 0.9(7) . . . . ?
C59 C60 C61 C64 -179.7(5) . . . . ?
C4 C4A C5 C6 175.0(4) . . . . ?
C12B P2B O2B C7B 135.1(3) . . . . ?
C12B P2B C11B C19B 170.6(4) . . . . ?
C12B P2B C11B C20B -73.5(5) . . . . ?
C12B P2B C11B C21B 49.0(5) . . . . ?
C49 C54 C53 C52 -2.7(7) . . . . ?
C49 C54 C53 C56 175.3(4) . . . . ?
C49 C50 C51 C52 0.1(7) . . . . ?
C49 C50 C51 C55 179.6(5) . . . . ?
C46 C41 C42 C43 -2.5(7) . . . . ?
C46 C41 B1 C25 -90.2(4) . . . . ?
C46 C41 B1 C33 28.5(5) . . . . ?
C46 C41 B1 C49 144.4(4) . . . . ?
C46 C45 C48 F025 -91.1(7) . . . . ?
C46 C45 C48 F028 32.1(8) . . . . ?
C46 C45 C48 F033 152.8(6) . . . . ?
C46 C45 C48 F10 -35.5(15) . . . . ?
C46 C45 C48 F11 -160.5(19) . . . . ?
C46 C45 C48 F12 74.7(16) . . . . ?
C84 C83 C87 F00B -159.0(4) . . . . ?
C84 C83 C87 F00I 81.1(5) . . . . ?
C84 C83 C87 F00M -39.0(6) . . . . ?
C84 C85 C86 C81 -1.2(7) . . . . ?
C84 C85 C88 F014 113.0(7) . . . . ?
C84 C85 C88 F026 -131.7(7) . . . . ?
C84 C85 C88 F03M -3.2(14) . . . . ?
C84 C85 C88 F18 73(2) . . . . ?
C84 C85 C88 F03N -50.7(10) . . . . ?
C84 C85 C88 F19 -159.4(12) . . . . ?
C34 C33 C38 C37 -1.0(6) . . . . ?
C34 C33 B1 C25 -20.3(6) . . . . ?
C34 C33 B1 C41 -135.6(4) . . . . ?
C34 C33 B1 C49 103.7(5) . . . . ?
C34 C35 C39 F00H -42.0(12) . . . . ?
C34 C35 C39 F9 77.9(17) . . . . ?
C34 C35 C39 F8 -152.6(19) . . . . ?
C34 C35 C39 F7 -53.2(13) . . . . ?
C34 C35 C39 F21 176.1(9) . . . . ?
C34 C35 C39 F20 63.4(9) . . . . ?
C44 C45 C48 F025 89.1(7) . . . . ?
C44 C45 C48 F028 -147.7(7) . . . . ?
C44 C45 C48 F033 -27.1(7) . . . . ?
C44 C45 C48 F10 144.7(15) . . . . ?
C44 C45 C48 F11 20(2) . . . . ?
C44 C45 C48 F12 -105.1(16) . . . . ?
C44 C43 C47 F030 143.2(11) . . . . ?
C44 C43 C47 F04I 14.4(18) . . . . ?
C44 C43 C47 F04Q -102.8(10) . . . . ?
C44 C43 C47 F04J 55.5(13) . . . . ?
C44 C43 C47 F15 170.2(15) . . . . ?
C44 C43 C47 F04R -63(2) . . . . ?
C4B C4C C5C N1B 7.7(6) . . . . ?
C4B C4C C5C N8B -171.5(4) . . . . ?
C4B C4C C5B C6B 177.8(5) . . . . ?
C50 C49 B1 C25 -142.9(4) . . . . ?
C50 C49 B1 C41 -23.9(5) . . . . ?
C50 C49 B1 C33 96.7(5) . . . . ?
C50 C51 C55 F00W -59.8(7) . . . . ?
C50 C51 C55 F00X 58.4(7) . . . . ?
C50 C51 C55 F010 175.7(5) . . . . ?
C86 C81 B2 C65 -80.7(5) . . . . ?
C86 C81 B2 C57 158.6(4) . . . . ?
C86 C81 B2 C73 43.9(5) . . . . ?
C86 C85 C84 C83 0.0(6) . . . . ?
C86 C85 C88 F014 -67.1(8) . . . . ?
C86 C85 C88 F026 48.2(8) . . . . ?
C86 C85 C88 F03M 176.7(13) . . . . ?
C86 C85 C88 F18 -108(2) . . . . ?
C86 C85 C88 F03N 129.2(9) . . . . ?
C86 C85 C88 F19 20.5(13) . . . . ?
C60 C59 C63 F00C 40.6(6) . . . . ?
C60 C59 C63 F00E 162.2(4) . . . . ?
C60 C59 C63 F00J -77.8(5) . . . . ?
C60 C61 C62 C57 0.2(7) . . . . ?
C60 C61 C64 F049 -112.4(8) . . . . ?
C60 C61 C64 F04O 6.8(15) . . . . ?
C60 C61 C64 F04S 136.7(10) . . . . ?
C60 C61 C64 F04T 66.5(10) . . . . ?
C60 C61 C64 F04P -42.5(11) . . . . ?
C60 C61 C64 F0 -171.8(16) . . . . ?
C9 P1 O1 C2 -105.7(3) . . . . ?
C9 P1 C10 C18 162.0(3) . . . . ?
C9 P1 C10 C17 46.1(4) . . . . ?
C9 P1 C10 C16 -77.4(4) . . . . ?
C68 C67 C71 F017 124.7(11) . . . . ?
C68 C67 C71 F01E -114.6(15) . . . . ?
C68 C67 C71 F02X 8.3(11) . . . . ?
C68 C67 C71 F22 108(2) . . . . ?
C68 C67 C71 F01F -134(2) . . . . ?
C68 C67 C71 F02Y -17(3) . . . . ?
C68 C69 C72 F02H -144.8(17) . . . . ?
C68 C69 C72 F045 -14.4(13) . . . . ?
C68 C69 C72 F04U 99.0(11) . . . . ?
C68 C69 C72 F13 -54.5(17) . . . . ?
C68 C69 C72 F04V 67.6(15) . . . . ?
C68 C69 C72 F02I -171.7(8) . . . . ?
C31 C29 C28 C27 -177.9(4) . . . . ?
C45 C44 C43 C42 0.2(7) . . . . ?
C45 C44 C43 C47 -178.9(5) . . . . ?
C36 C37 C38 C33 0.0(7) . . . . ?
C36 C37 C40 F00P -43(2) . . . . ?
C36 C37 C40 F011 -170(3) . . . . ?
C36 C37 C40 F01Q 72.4(19) . . . . ?
C36 C37 C40 F16 98.5(14) . . . . ?
C36 C37 C40 F01R -27.4(13) . . . . ?
C36 C37 C40 F17 -143.4(8) . . . . ?
C36 C35 C39 F00H 140.5(11) . . . . ?
C36 C35 C39 F9 -99.7(16) . . . . ?
C36 C35 C39 F8 30(2) . . . . ?
C36 C35 C39 F7 129.3(12) . . . . ?
C36 C35 C39 F21 -1.5(11) . . . . ?
C36 C35 C39 F20 -114.2(8) . . . . ?
C9B P1B O1B C2B 137.7(3) . . . . ?
C9B P1B C10B C18B -175.1(3) . . . . ?
C9B P1B C10B C16B 66.2(5) . . . . ?
C9B P1B C10B C17B -57.9(5) . . . . ?
C10 P1 O1 C2 137.3(3) . . . . ?
C10 P1 C9 C13 169.5(3) . . . . ?
C10 P1 C9 C15 49.7(4) . . . . ?
C10 P1 C9 C14 -74.9(4) . . . . ?
C70 C65 C66 C67 -2.6(6) . . . . ?
C70 C65 B2 C81 -62.9(5) . . . . ?
C70 C65 B2 C57 57.8(5) . . . . ?
C70 C65 B2 C73 171.6(4) . . . . ?
C70 C69 C72 F02H 36.8(18) . . . . ?
C70 C69 C72 F045 167.2(11) . . . . ?
C70 C69 C72 F04U -79.4(11) . . . . ?
C70 C69 C72 F13 127.1(17) . . . . ?
C70 C69 C72 F04V -110.8(15) . . . . ?
C70 C69 C72 F02I 9.9(11) . . . . ?
C12 P2 O2 C7 133.7(3) . . . . ?
C12 P2 C11 C20 -74.9(5) . . . . ?
C12 P2 C11 C19 168.3(4) . . . . ?
C12 P2 C11 C21 49.7(5) . . . . ?
C76 C77 C80 F00Z 149.4(10) . . . . ?
C76 C77 C80 F013 28.1(19) . . . . ?
C76 C77 C80 F01W -94.1(19) . . . . ?
C76 C77 C80 F01X 167.0(16) . . . . ?
C76 C77 C80 F23 -69.4(15) . . . . ?
C76 C77 C80 F00{ 46.4(12) . . . . ?
C76 C75 C74 C73 0.8(7) . . . . ?
C76 C75 C79 F019 135.7(5) . . . . ?
C76 C75 C79 F02N 17.6(8) . . . . ?
C76 C75 C79 F03G -109.3(7) . . . . ?
C76 C75 C79 F02O 68.0(16) . . . . ?
C76 C75 C79 F14 -148.7(13) . . . . ?
C76 C75 C79 F03H -43.3(11) . . . . ?
C62 C57 C58 C59 -0.1(6) . . . . ?
C62 C57 B2 C81 138.5(4) . . . . ?
C62 C57 B2 C65 21.2(6) . . . . ?
C62 C57 B2 C73 -99.3(4) . . . . ?
C62 C61 C64 F049 67.0(9) . . . . ?
C62 C61 C64 F04O -173.8(14) . . . . ?
C62 C61 C64 F04S -43.9(11) . . . . ?
C62 C61 C64 F04T -114.1(9) . . . . ?
C62 C61 C64 F04P 136.9(10) . . . . ?
C62 C61 C64 F0 7.6(18) . . . . ?
C74 C73 C78 C77 -1.9(6) . . . . ?
C74 C73 B2 C81 19.3(6) . . . . ?
C74 C73 B2 C65 139.9(4) . . . . ?
C74 C73 B2 C57 -100.9(5) . . . . ?
C74 C75 C76 C77 -0.6(7) . . . . ?
C74 C75 C79 F019 -44.2(7) . . . . ?
C74 C75 C79 F02N -162.3(6) . . . . ?
C74 C75 C79 F03G 70.8(7) . . . . ?
C74 C75 C79 F02O -111.9(15) . . . . ?
C74 C75 C79 F14 31.4(14) . . . . ?
C74 C75 C79 F03H 136.8(10) . . . . ?
C42 C41 C46 C45 -0.1(6) . . . . ?
C42 C41 B1 C25 82.0(5) . . . . ?
C42 C41 B1 C33 -159.3(4) . . . . ?
C42 C41 B1 C49 -43.4(5) . . . . ?
C42 C43 C47 F030 -36.0(13) . . . . ?
C42 C43 C47 F04I -164.8(17) . . . . ?
C42 C43 C47 F04Q 78.0(11) . . . . ?
C42 C43 C47 F04J -123.6(12) . . . . ?
C42 C43 C47 F15 -8.9(17) . . . . ?
C42 C43 C47 F04R 118(2) . . . . ?
C67 C68 C69 C70 -1.9(8) . . . . ?
C67 C68 C69 C72 179.7(5) . . . . ?
C53 C54 C49 C50 4.1(6) . . . . ?
C53 C54 C49 B1 177.0(4) . . . . ?
C53 C52 C51 C50 1.6(7) . . . . ?
C53 C52 C51 C55 -177.9(5) . . . . ?
C11 P2 O2 C7 -109.9(3) . . . . ?
C11 P2 C12 C23 52.6(4) . . . . ?
C11 P2 C12 C22 -71.5(4) . . . . ?
C11 P2 C12 C1 169.8(3) . . . . ?
C38 C33 C34 C35 1.2(6) . . . . ?
C38 C33 B1 C25 168.0(4) . . . . ?
C38 C33 B1 C41 52.7(5) . . . . ?
C38 C33 B1 C49 -68.0(5) . . . . ?
C38 C37 C36 C35 0.8(7) . . . . ?
C38 C37 C40 F00P 138.9(19) . . . . ?
C38 C37 C40 F011 12(3) . . . . ?
C38 C37 C40 F01Q -105.9(19) . . . . ?
C38 C37 C40 F16 -79.8(14) . . . . ?
C38 C37 C40 F01R 154.3(12) . . . . ?
C38 C37 C40 F17 38.3(9) . . . . ?
C88 C85 C84 C83 179.8(4) . . . . ?
C88 C85 C86 C81 179.0(4) . . . . ?
C63 C59 C60 C61 177.9(4) . . . . ?
C52 C53 C56 F00Q -175.6(4) . . . . ?
C52 C53 C56 F00S 63.9(6) . . . . ?
C52 C53 C56 F00U -53.7(7) . . . . ?
C52 C51 C55 F00W 119.8(6) . . . . ?
C52 C51 C55 F00X -122.0(6) . . . . ?
C52 C51 C55 F010 -4.7(8) . . . . ?
B2 C81 C86 C85 174.2(4) . . . . ?
B2 C65 C66 C67 178.1(4) . . . . ?
B2 C65 C70 C69 179.5(4) . . . . ?
B2 C57 C58 C59 -173.0(4) . . . . ?
B2 C57 C62 C61 171.9(4) . . . . ?
B2 C73 C78 C77 -175.0(4) . . . . ?
B2 C73 C74 C75 173.1(4) . . . . ?
C32 C27 C28 C29 -179.1(4) . . . . ?
C10B P1B O1B C2B -104.3(3) . . . . ?
C10B P1B C9B C14B -156.6(3) . . . . ?
C10B P1B C9B C15B -37.1(5) . . . . ?
C10B P1B C9B C13B 86.6(4) . . . . ?
C11B P2B O2B C7B -108.7(3) . . . . ?
C11B P2B C12B C22B 55.4(4) . . . . ?
C11B P2B C12B C23B -70.9(5) . . . . ?
C11B P2B C12B C24B 169.4(3) . . . . ?
C69 C68 C67 C66 -0.5(7) . . . . ?
C69 C68 C67 C71 177.5(5) . . . . ?
B1 C25 C26 C27 -175.1(4) . . . . ?
B1 C25 C24 C29 178.7(4) . . . . ?
B1 C41 C46 C45 172.5(4) . . . . ?
B1 C41 C42 C43 -175.2(4) . . . . ?
B1 C33 C34 C35 -170.7(4) . . . . ?
B1 C33 C38 C37 171.5(4) . . . . ?
B1 C49 C50 C51 -175.7(4) . . . . ?
C87 C83 C84 C85 -174.3(4) . . . . ?
C43 C44 C45 C46 -2.8(7) . . . . ?
C43 C44 C45 C48 177.1(4) . . . . ?
C79 C75 C76 C77 179.5(5) . . . . ?
C79 C75 C74 C73 -179.2(4) . . . . ?
C56 C53 C52 C51 -178.3(4) . . . . ?
C64 C61 C62 C57 -179.2(5) . . . . ?
C40 C37 C36 C35 -177.4(4) . . . . ?
C40 C37 C38 C33 178.2(4) . . . . ?
C80 C77 C76 C75 177.5(4) . . . . ?

loop_
_exptl_oxdiff_crystal_face_indexfrac_h
_exptl_oxdiff_crystal_face_indexfrac_k
_exptl_oxdiff_crystal_face_indexfrac_l
_exptl_oxdiff_crystal_face_x
_exptl_oxdiff_crystal_face_y
_exptl_oxdiff_crystal_face_z
10.2246 5.5677 0.0315 0.6035 -0.2150 -0.7678
-10.2246 -5.5677 -0.0315 -0.6035 0.2150 0.7678
6.8020 11.2028 -1.2033 -0.0197 -0.0359 -0.9992
-6.8020 -11.2028 1.2033 0.0197 0.0359 0.9992
3.2634 -9.2739 3.5127 0.8440 -0.1090 0.5251
-3.2634 9.2739 -3.5127 -0.8440 0.1090 -0.5251
2.7793 3.0654 13.8219 0.3307 0.9376 0.1078
-2.7793 -3.0654 -13.8219 -0.3307 -0.9376 -0.1078
